data_7116299
loop_
_publ_author_name
'Takano, Koichi'
'Ikeda, Yousuke'
'Kodama, Shintaro'
'Ishii, Youichi'

_publ_section_title
;
 Remote rearrangement of the metal center in a (\h(6)-C6Me6)Ru(ii)
 complex.
;
_journal_issue 24
_journal_name_full 'Chemical communications (Cambridge, England)'
_journal_page_first 4981
_journal_page_last 4984
_journal_paper_doi 10.1039/c4cc09699a
_journal_volume 51
_journal_year 2015
_chemical_formula_moiety 'C67 H54 B F24 P Ru'
_chemical_formula_sum 'C67 H54 B F24 P Ru'
_chemical_formula_weight 1457.98
_space_group_IT_number 2
_symmetry_cell_setting triclinic
_symmetry_Int_Tables_number 2
_symmetry_space_group_name_Hall '-P 1'
_symmetry_space_group_name_H-M 'P -1'
_atom_sites_solution_hydrogens geom
_atom_sites_solution_primary direct
_atom_sites_solution_secondary difmap
_audit_update_record
;
2014-12-01 deposited with the CCDC.
2015-01-05 downloaded from the CCDC.
;
_cell_angle_alpha 85.538(5)
_cell_angle_beta 79.980(5)
_cell_angle_gamma 85.472(6)
_cell_formula_units_Z 2
_cell_length_a 12.6963(19)
_cell_length_b 12.933(2)
_cell_length_c 19.631(3)
_cell_measurement_reflns_used 9114
_cell_measurement_temperature 93
_cell_measurement_theta_max 31.09
_cell_measurement_theta_min 2.60
_cell_volume 3157.6(8)
_computing_cell_refinement CrystalClear
_computing_data_collection 'CrystalClear (Rigaku Inc., 2008)'
_computing_data_reduction CrystalClear
_computing_molecular_graphics 'CrystalStructure 4.0'
_computing_publication_material 'CrystalStructure 4.0 (Rigaku, 2010)'
_computing_structure_refinement 'SHELXL97 (Sheldrick, 2008)'
_computing_structure_solution SIR97
_diffrn_ambient_temperature 93
_diffrn_detector_area_resol_mean 7.111
_diffrn_measured_fraction_theta_full 0.963
_diffrn_measured_fraction_theta_max 0.963
_diffrn_measurement_device_type 'Rigaku Saturn724'
_diffrn_measurement_method \w
_diffrn_radiation_type 'Mo K\a'
_diffrn_radiation_wavelength 0.71075
_diffrn_reflns_av_R_equivalents 0.0438
_diffrn_reflns_limit_h_max 14
_diffrn_reflns_limit_h_min -15
_diffrn_reflns_limit_k_max 13
_diffrn_reflns_limit_k_min -16
_diffrn_reflns_limit_l_max 25
_diffrn_reflns_limit_l_min -25
_diffrn_reflns_number 26184
_diffrn_reflns_theta_full 27.48
_diffrn_reflns_theta_max 27.48
_diffrn_standards_number 0
_exptl_absorpt_coefficient_mu 0.386
_exptl_absorpt_correction_T_max 0.962
_exptl_absorpt_correction_T_min 0.818
_exptl_absorpt_correction_type multi-scan
_exptl_absorpt_process_details 'REQAB (Rigaku, 1998)'
_exptl_crystal_colour orange
_exptl_crystal_density_diffrn 1.533
_exptl_crystal_density_method 'not measured'
_exptl_crystal_description prism
_exptl_crystal_F_000 1472.00
_exptl_crystal_recrystallization_method 'Re-crystallisation from solvent: 1,2-dichloroethane/hexane'
_exptl_crystal_size_max 0.230
_exptl_crystal_size_mid 0.150
_exptl_crystal_size_min 0.100
_refine_diff_density_max 0.950
_refine_diff_density_min -1.030
_refine_ls_extinction_method none
_refine_ls_goodness_of_fit_ref 1.051
_refine_ls_hydrogen_treatment mixed
_refine_ls_number_parameters 848
_refine_ls_number_reflns 13950
_refine_ls_number_restraints 0
_refine_ls_R_factor_gt 0.0570
_refine_ls_shift/su_max 0.001
_refine_ls_structure_factor_coef Fsqd
_refine_ls_weighting_details 'w = 1/[\s^2^(Fo^2^)+(0.0682P)^2^+0.0000P] where P=(Fo^2^+2Fc^2^)/3'
_refine_ls_weighting_scheme calc
_refine_ls_wR_factor_ref 0.1439
_reflns_number_gt 10106
_reflns_number_total 13950
_reflns_threshold_expression F^2^>2.0\s(F^2^)
_cod_data_source_file c4cc09699a2.cif
_cod_data_source_block 20140930_takano_(hmb)RuCl(
_cod_depositor_comments 'Adding full bibliography for 7116299--7116300.cif.'
_cod_original_cell_volume 3157.7(9)
_cod_database_code 7116299

loop_
_symmetry_equiv_pos_site_id
_symmetry_equiv_pos_as_xyz
1 +X,+Y,+Z
2 -X,-Y,-Z

loop_
_atom_site_label
_atom_site_type_symbol
_atom_site_fract_x
_atom_site_fract_y
_atom_site_fract_z
_atom_site_U_iso_or_equiv
_atom_site_adp_type
_atom_site_occupancy
_atom_site_symmetry_multiplicity
_atom_site_calc_flag
_atom_site_refinement_flags
Ru1 Ru -0.16767(2) 0.25537(2) 0.791187(14) 0.01627(9) Uani 1.0 2 d .
P1 P -0.03406(7) 0.15261(7) 0.83549(5) 0.01856(19) Uani 1.0 2 d .
F1 F 0.3936(3) 0.1211(3) 0.62877(16) 0.0385(8) Uiso 0.8000 2 d .
F2 F 0.42239(19) 0.22703(18) 0.69720(13) 0.0413(6) Uani 1.0 2 d .
F3 F 0.2591(3) 0.2015(3) 0.6853(3) 0.0436(11) Uiso 0.7000 2 d .
F4 F 0.40951(19) 0.12061(17) 0.94308(11) 0.0374(6) Uani 1.0 2 d .
F5 F 0.39991(17) -0.04127(16) 0.97360(11) 0.0305(5) Uani 1.0 2 d .
F6 F 0.25659(17) 0.0583(3) 0.97684(12) 0.0452(7) Uani 1.0 2 d .
F7 F -0.16028(17) -0.2123(2) 0.68287(13) 0.0448(7) Uani 1.0 2 d .
F8 F -0.06314(19) -0.08392(19) 0.64985(13) 0.0439(7) Uani 1.0 2 d .
F9 F -0.0085(2) -0.2353(3) 0.61681(13) 0.0576(9) Uani 1.0 2 d .
F10 F -0.17577(17) -0.2466(3) 0.93031(13) 0.0580(9) Uani 1.0 2 d .
F11 F -0.04537(18) -0.1966(3) 0.97120(12) 0.0455(7) Uani 1.0 2 d .
F12 F -0.0464(3) -0.3546(2) 0.95162(14) 0.0575(8) Uani 1.0 2 d .
F13 F 0.18317(16) -0.57205(17) 0.92566(13) 0.0375(6) Uani 1.0 2 d .
F14 F 0.28182(17) -0.63850(16) 0.83789(12) 0.0324(6) Uani 1.0 2 d .
F15 F 0.33158(18) -0.65847(16) 0.93722(13) 0.0366(6) Uani 1.0 2 d .
F16 F 0.67493(16) -0.3680(2) 0.83862(13) 0.0417(7) Uani 1.0 2 d .
F17 F 0.59921(17) -0.28767(16) 0.92780(13) 0.0381(6) Uani 1.0 2 d .
F18 F 0.63459(16) -0.45314(16) 0.93670(12) 0.0311(5) Uani 1.0 2 d .
F19 F 0.36396(19) -0.54869(18) 0.57897(14) 0.0468(7) Uani 1.0 2 d .
F20 F 0.3570(3) -0.4419(3) 0.49096(15) 0.0633(9) Uani 1.0 2 d .
F21 F 0.2234(3) -0.4390(3) 0.5662(2) 0.0410(10) Uiso 0.7000 2 d .
F22 F 0.64906(19) -0.2271(3) 0.50704(12) 0.0527(8) Uani 1.0 2 d .
F23 F 0.6454(2) -0.1425(3) 0.59699(15) 0.0623(9) Uani 1.0 2 d .
F24 F 0.70138(18) -0.3014(3) 0.59676(16) 0.0617(9) Uani 1.0 2 d .
F25 F 0.2624(5) 0.2295(5) 0.7047(4) 0.0095(13) Uiso 0.3000 2 d .
F26 F 0.3441(8) 0.1305(7) 0.6296(5) 0.0110(19) Uiso 0.2000 2 d .
F27 F 0.2202(6) -0.4695(6) 0.5915(4) 0.0207(16) Uiso 0.3000 2 d .
C1 C -0.1244(3) 0.2017(3) 0.67332(17) 0.0177(7) Uani 1.0 2 d .
C2 C -0.2015(3) 0.1380(3) 0.66715(17) 0.0159(7) Uani 1.0 2 d .
C3 C -0.2564(3) 0.0831(3) 0.73093(17) 0.0168(7) Uani 1.0 2 d .
C4 C -0.2427(3) 0.1184(3) 0.79567(17) 0.0160(7) Uani 1.0 2 d .
C5 C -0.0564(3) 0.2637(3) 0.61940(18) 0.0188(7) Uani 1.0 2 d .
C6 C 0.0483(3) 0.2768(3) 0.6283(2) 0.0257(8) Uani 1.0 2 d .
C7 C 0.1183(3) 0.3299(3) 0.5781(2) 0.0302(9) Uani 1.0 2 d .
C8 C 0.0841(3) 0.3736(3) 0.5186(2) 0.0321(9) Uani 1.0 2 d .
C9 C -0.0208(3) 0.3637(3) 0.5094(2) 0.0281(9) Uani 1.0 2 d .
C10 C -0.0907(3) 0.3092(3) 0.55903(18) 0.0229(8) Uani 1.0 2 d .
C11 C -0.2318(3) 0.1186(3) 0.59927(17) 0.0185(7) Uani 1.0 2 d .
C12 C -0.3372(3) 0.1382(3) 0.58881(19) 0.0270(9) Uani 1.0 2 d .
C13 C -0.3670(4) 0.1183(4) 0.5266(3) 0.0379(11) Uani 1.0 2 d .
C14 C -0.2908(4) 0.0789(4) 0.4738(3) 0.0420(11) Uani 1.0 2 d .
C15 C -0.1858(4) 0.0587(4) 0.4841(2) 0.0370(10) Uani 1.0 2 d .
C16 C -0.1555(3) 0.0790(3) 0.54621(19) 0.0264(8) Uani 1.0 2 d .
C17 C -0.3146(3) -0.0027(3) 0.72822(19) 0.0237(8) Uani 1.0 2 d .
C18 C -0.3603(3) -0.0563(3) 0.7882(2) 0.0276(9) Uani 1.0 2 d .
C19 C -0.3483(3) -0.0245(3) 0.8520(2) 0.0270(9) Uani 1.0 2 d .
C20 C -0.2908(3) 0.0620(3) 0.85534(18) 0.0212(8) Uani 1.0 2 d .
C21 C -0.3322(3) 0.3392(3) 0.8129(2) 0.0226(8) Uani 1.0 2 d .
C22 C -0.2790(3) 0.3867(3) 0.75181(19) 0.0236(8) Uani 1.0 2 d .
C23 C -0.1771(3) 0.4305(3) 0.75113(19) 0.0233(8) Uani 1.0 2 d .
C24 C -0.1301(3) 0.4232(3) 0.8112(2) 0.0236(8) Uani 1.0 2 d .
C25 C -0.1831(3) 0.3701(3) 0.87273(18) 0.0216(8) Uani 1.0 2 d .
C26 C -0.2833(3) 0.3269(3) 0.87433(18) 0.0210(8) Uani 1.0 2 d .
C27 C -0.4405(3) 0.2962(4) 0.8125(3) 0.0367(10) Uani 1.0 2 d .
C28 C -0.3288(4) 0.3989(4) 0.6867(2) 0.0375(10) Uani 1.0 2 d .
C29 C -0.1263(4) 0.4931(3) 0.6868(2) 0.0342(10) Uani 1.0 2 d .
C30 C -0.0275(3) 0.4765(3) 0.8103(3) 0.0377(11) Uani 1.0 2 d .
C31 C -0.1409(4) 0.3715(3) 0.9404(2) 0.0324(9) Uani 1.0 2 d .
C32 C -0.3419(4) 0.2804(3) 0.9420(2) 0.0343(10) Uani 1.0 2 d .
C33 C 0.0271(3) 0.0472(3) 0.7825(2) 0.0255(8) Uani 1.0 2 d .
C34 C 0.0822(3) 0.2198(3) 0.8459(2) 0.0253(8) Uani 1.0 2 d .
C35 C -0.0675(3) 0.0828(3) 0.9200(2) 0.0302(9) Uani 1.0 2 d .
C36 C 0.3203(3) -0.1107(3) 0.78580(17) 0.0145(7) Uani 1.0 2 d .
C37 C 0.3296(3) -0.0286(3) 0.73446(17) 0.0185(7) Uani 1.0 2 d .
C38 C 0.3474(3) 0.0721(3) 0.74831(17) 0.0180(7) Uani 1.0 2 d .
C39 C 0.3572(3) 0.0951(3) 0.81451(17) 0.0182(7) Uani 1.0 2 d .
C40 C 0.3479(3) 0.0164(3) 0.86643(17) 0.0161(7) Uani 1.0 2 d .
C41 C 0.3289(3) -0.0838(3) 0.85255(17) 0.0175(7) Uani 1.0 2 d .
C42 C 0.3530(3) 0.1567(3) 0.69201(19) 0.0243(8) Uani 1.0 2 d .
C43 C 0.3539(3) 0.0386(3) 0.93933(18) 0.0221(8) Uani 1.0 2 d .
C44 C 0.1636(3) -0.2266(3) 0.77857(17) 0.0178(7) Uani 1.0 2 d .
C45 C 0.1067(3) -0.2078(3) 0.72309(18) 0.0198(7) Uani 1.0 2 d .
C46 C -0.0051(3) -0.2055(3) 0.73272(18) 0.0185(7) Uani 1.0 2 d .
C47 C -0.0654(3) -0.2205(3) 0.79800(18) 0.0188(7) Uani 1.0 2 d .
C48 C -0.0111(3) -0.2371(3) 0.85418(18) 0.0201(7) Uani 1.0 2 d .
C49 C 0.1009(3) -0.2399(3) 0.84408(17) 0.0175(7) Uani 1.0 2 d .
C50 C -0.0595(3) -0.1848(3) 0.6707(2) 0.0258(8) Uani 1.0 2 d .
C51 C -0.0712(3) -0.2580(4) 0.9257(2) 0.0291(9) Uani 1.0 2 d .
C52 C 0.3427(3) -0.3166(3) 0.82162(17) 0.0184(7) Uani 1.0 2 d .
C53 C 0.2948(3) -0.4106(3) 0.84166(18) 0.0182(7) Uani 1.0 2 d .
C54 C 0.3425(3) -0.4913(3) 0.87885(17) 0.0187(7) Uani 1.0 2 d .
C55 C 0.4416(3) -0.4831(3) 0.89783(17) 0.0188(7) Uani 1.0 2 d .
C56 C 0.4915(3) -0.3907(3) 0.87834(18) 0.0193(7) Uani 1.0 2 d .
C57 C 0.4432(3) -0.3106(3) 0.84074(17) 0.0171(7) Uani 1.0 2 d .
C58 C 0.2859(3) -0.5894(3) 0.89569(19) 0.0230(8) Uani 1.0 2 d .
C59 C 0.5993(3) -0.3750(3) 0.89542(19) 0.0233(8) Uani 1.0 2 d .
C60 C 0.3559(3) -0.2601(3) 0.69286(17) 0.0186(7) Uani 1.0 2 d .
C61 C 0.3178(3) -0.3348(3) 0.65717(19) 0.0231(8) Uani 1.0 2 d .
C62 C 0.3743(3) -0.3717(3) 0.5961(2) 0.0264(9) Uani 1.0 2 d .
C63 C 0.4741(3) -0.3378(3) 0.56870(19) 0.0265(9) Uani 1.0 2 d .
C64 C 0.5153(3) -0.2658(3) 0.60339(18) 0.0221(8) Uani 1.0 2 d .
C65 C 0.4578(3) -0.2273(3) 0.66395(17) 0.0188(7) Uani 1.0 2 d .
C66 C 0.3293(3) -0.4519(4) 0.5604(3) 0.0371(11) Uani 1.0 2 d .
C67 C 0.6273(3) -0.2329(4) 0.5762(2) 0.0329(10) Uani 1.0 2 d .
B1 B 0.2944(3) -0.2273(3) 0.7691(2) 0.0166(8) Uani 1.0 2 d .
H1 H -0.088(3) 0.180(3) 0.720(3) 0.037(12) Uiso 1.0 2 d .
H6 H 0.0720 0.2487 0.6696 0.0308 Uiso 1.0 2 calc R
H7 H 0.1898 0.3362 0.5847 0.0363 Uiso 1.0 2 calc R
H8 H 0.1319 0.4103 0.4842 0.0385 Uiso 1.0 2 calc R
H9 H -0.0447 0.3945 0.4688 0.0337 Uiso 1.0 2 calc R
H10 H -0.1621 0.3026 0.5521 0.0275 Uiso 1.0 2 calc R
H12 H -0.3896 0.1655 0.6247 0.0324 Uiso 1.0 2 calc R
H13 H -0.4393 0.1317 0.5201 0.0455 Uiso 1.0 2 calc R
H14 H -0.3105 0.0659 0.4309 0.0504 Uiso 1.0 2 calc R
H15 H -0.1338 0.0306 0.4483 0.0444 Uiso 1.0 2 calc R
H16 H -0.0830 0.0660 0.5524 0.0317 Uiso 1.0 2 calc R
H17 H -0.3231 -0.0246 0.6845 0.0285 Uiso 1.0 2 calc R
H18 H -0.3998 -0.1148 0.7857 0.0331 Uiso 1.0 2 calc R
H19 H -0.3792 -0.0616 0.8935 0.0323 Uiso 1.0 2 calc R
H20 H -0.2841 0.0834 0.8995 0.0254 Uiso 1.0 2 calc R
H27A H -0.4319 0.2425 0.7790 0.0440 Uiso 1.0 2 calc R
H27B H -0.4908 0.3525 0.7994 0.0440 Uiso 1.0 2 calc R
H27C H -0.4683 0.2659 0.8588 0.0440 Uiso 1.0 2 calc R
H28A H -0.2740 0.3826 0.6466 0.0450 Uiso 1.0 2 calc R
H28B H -0.3584 0.4706 0.6804 0.0450 Uiso 1.0 2 calc R
H28C H -0.3863 0.3513 0.6910 0.0450 Uiso 1.0 2 calc R
H29A H -0.0532 0.4638 0.6714 0.0410 Uiso 1.0 2 calc R
H29B H -0.1240 0.5655 0.6977 0.0410 Uiso 1.0 2 calc R
H29C H -0.1688 0.4904 0.6499 0.0410 Uiso 1.0 2 calc R
H30A H -0.0401 0.5514 0.8001 0.0452 Uiso 1.0 2 calc R
H30B H 0.0288 0.4483 0.7746 0.0452 Uiso 1.0 2 calc R
H30C H -0.0050 0.4642 0.8557 0.0452 Uiso 1.0 2 calc R
H31A H -0.1422 0.4435 0.9532 0.0388 Uiso 1.0 2 calc R
H31B H -0.0672 0.3407 0.9348 0.0388 Uiso 1.0 2 calc R
H31C H -0.1862 0.3314 0.9770 0.0388 Uiso 1.0 2 calc R
H32A H -0.2903 0.2406 0.9674 0.0411 Uiso 1.0 2 calc R
H32B H -0.3945 0.2342 0.9326 0.0411 Uiso 1.0 2 calc R
H32C H -0.3787 0.3362 0.9700 0.0411 Uiso 1.0 2 calc R
H33A H -0.0274 -0.0008 0.7787 0.0306 Uiso 1.0 2 calc R
H33B H 0.0843 0.0097 0.8041 0.0306 Uiso 1.0 2 calc R
H33C H 0.0573 0.0758 0.7361 0.0306 Uiso 1.0 2 calc R
H34A H 0.1102 0.2574 0.8021 0.0304 Uiso 1.0 2 calc R
H34B H 0.1377 0.1690 0.8592 0.0304 Uiso 1.0 2 calc R
H34C H 0.0612 0.2691 0.8821 0.0304 Uiso 1.0 2 calc R
H35A H -0.1150 0.0279 0.9166 0.0363 Uiso 1.0 2 calc R
H35B H -0.1039 0.1312 0.9539 0.0363 Uiso 1.0 2 calc R
H35C H -0.0017 0.0516 0.9349 0.0363 Uiso 1.0 2 calc R
H37 H 0.3234 -0.0421 0.6885 0.0222 Uiso 1.0 2 calc R
H39 H 0.3702 0.1635 0.8240 0.0218 Uiso 1.0 2 calc R
H41 H 0.3214 -0.1360 0.8896 0.0209 Uiso 1.0 2 calc R
H45 H 0.1455 -0.1964 0.6775 0.0237 Uiso 1.0 2 calc R
H47 H -0.1413 -0.2195 0.8044 0.0225 Uiso 1.0 2 calc R
H49 H 0.1357 -0.2513 0.8834 0.0210 Uiso 1.0 2 calc R
H53 H 0.2271 -0.4195 0.8293 0.0219 Uiso 1.0 2 calc R
H55 H 0.4742 -0.5385 0.9232 0.0225 Uiso 1.0 2 calc R
H57 H 0.4799 -0.2491 0.8274 0.0205 Uiso 1.0 2 calc R
H61 H 0.2503 -0.3614 0.6756 0.0277 Uiso 1.0 2 calc R
H63 H 0.5135 -0.3635 0.5270 0.0318 Uiso 1.0 2 calc R
H65 H 0.4882 -0.1774 0.6864 0.0226 Uiso 1.0 2 calc R

loop_
_atom_site_aniso_label
_atom_site_aniso_U_11
_atom_site_aniso_U_22
_atom_site_aniso_U_33
_atom_site_aniso_U_12
_atom_site_aniso_U_13
_atom_site_aniso_U_23
Ru1 0.01891(16) 0.01620(14) 0.01443(14) -0.00073(11) -0.00417(10) -0.00299(10)
P1 0.0210(5) 0.0178(5) 0.0177(5) 0.0006(4) -0.0058(4) -0.0025(4)
F2 0.0550(15) 0.0339(13) 0.0393(15) -0.0224(12) -0.0190(12) 0.0143(11)
F4 0.0692(16) 0.0260(12) 0.0229(13) -0.0155(12) -0.0176(11) -0.0036(10)
F5 0.0503(14) 0.0255(12) 0.0183(12) 0.0002(11) -0.0154(10) 0.0004(9)
F6 0.0355(13) 0.0761(19) 0.0209(13) 0.0081(13) 0.0053(10) -0.0187(13)
F7 0.0319(13) 0.0663(18) 0.0422(16) -0.0068(13) -0.0217(11) -0.0031(13)
F8 0.0572(16) 0.0406(15) 0.0370(15) 0.0019(13) -0.0241(12) 0.0097(12)
F9 0.0543(16) 0.092(3) 0.0310(15) 0.0328(16) -0.0239(13) -0.0355(15)
F10 0.0234(13) 0.122(3) 0.0278(15) -0.0117(15) 0.0001(10) -0.0043(16)
F11 0.0439(14) 0.0708(19) 0.0231(13) -0.0121(13) 0.0015(11) -0.0180(13)
F12 0.080(2) 0.0447(16) 0.0357(16) 0.0004(15) 0.0168(14) 0.0127(13)
F13 0.0297(12) 0.0284(12) 0.0487(16) -0.0065(10) 0.0113(11) -0.0015(11)
F14 0.0419(13) 0.0253(12) 0.0330(14) -0.0122(10) -0.0066(10) -0.0095(10)
F15 0.0463(14) 0.0218(12) 0.0450(16) -0.0109(11) -0.0194(12) 0.0118(11)
F16 0.0221(11) 0.0650(18) 0.0362(15) -0.0061(12) -0.0036(10) 0.0085(13)
F17 0.0390(13) 0.0225(12) 0.0606(18) -0.0001(10) -0.0273(12) -0.0100(11)
F18 0.0325(12) 0.0257(12) 0.0382(14) 0.0014(10) -0.0184(10) 0.0033(10)
F19 0.0514(15) 0.0307(14) 0.0614(19) -0.0070(12) -0.0086(13) -0.0193(13)
F20 0.091(3) 0.066(2) 0.0432(18) -0.0124(17) -0.0254(16) -0.0293(16)
F22 0.0408(14) 0.094(3) 0.0215(14) -0.0177(15) 0.0077(11) -0.0115(14)
F23 0.0518(16) 0.0654(19) 0.066(2) -0.0340(15) 0.0289(14) -0.0382(16)
F24 0.0249(13) 0.080(3) 0.077(3) 0.0030(14) -0.0082(13) 0.0092(18)
C1 0.0205(17) 0.0173(16) 0.0146(17) 0.0024(14) -0.0027(13) 0.0001(13)
C2 0.0150(16) 0.0167(16) 0.0166(17) 0.0028(14) -0.0042(13) -0.0043(13)
C3 0.0157(16) 0.0182(17) 0.0172(17) -0.0022(14) -0.0025(13) -0.0043(13)
C4 0.0153(16) 0.0153(16) 0.0175(17) 0.0007(13) -0.0040(13) -0.0008(13)
C5 0.0213(18) 0.0168(17) 0.0172(18) -0.0009(14) -0.0002(13) -0.0012(14)
C6 0.0240(19) 0.026(2) 0.026(2) -0.0016(16) -0.0031(15) 0.0018(16)
C7 0.0233(19) 0.030(2) 0.035(3) -0.0083(17) -0.0005(16) 0.0043(18)
C8 0.033(3) 0.028(2) 0.029(3) -0.0037(18) 0.0080(17) 0.0026(17)
C9 0.040(3) 0.0221(19) 0.021(2) -0.0009(17) -0.0022(16) -0.0002(15)
C10 0.029(2) 0.0192(18) 0.0207(19) -0.0044(16) -0.0042(15) -0.0006(14)
C11 0.0215(18) 0.0196(17) 0.0155(17) -0.0046(15) -0.0045(13) -0.0009(14)
C12 0.029(2) 0.032(2) 0.022(2) -0.0041(17) -0.0084(16) -0.0012(16)
C13 0.035(3) 0.052(3) 0.031(3) -0.012(2) -0.0165(19) 0.007(2)
C14 0.060(3) 0.051(3) 0.020(3) -0.017(3) -0.015(2) -0.0020(19)
C15 0.055(3) 0.038(3) 0.018(2) -0.003(2) -0.0046(18) -0.0081(18)
C16 0.036(2) 0.0257(19) 0.0178(19) -0.0014(17) -0.0049(16) -0.0043(15)
C17 0.0252(19) 0.0246(19) 0.023(2) -0.0082(16) -0.0054(15) -0.0051(15)
C18 0.032(2) 0.026(2) 0.026(2) -0.0123(17) -0.0009(16) -0.0049(16)
C19 0.030(2) 0.028(2) 0.022(2) -0.0123(17) 0.0012(15) 0.0019(16)
C20 0.0230(18) 0.0230(18) 0.0176(18) -0.0027(15) -0.0032(14) -0.0020(14)
C21 0.0187(18) 0.0187(17) 0.032(2) 0.0037(15) -0.0075(15) -0.0089(15)
C22 0.031(2) 0.0180(17) 0.0214(19) 0.0134(16) -0.0097(15) -0.0023(14)
C23 0.029(2) 0.0154(17) 0.025(2) 0.0038(15) -0.0056(15) -0.0013(15)
C24 0.0267(19) 0.0174(17) 0.028(2) -0.0009(15) -0.0063(15) -0.0084(15)
C25 0.033(2) 0.0125(16) 0.0193(18) 0.0054(15) -0.0058(15) -0.0087(14)
C26 0.0264(19) 0.0172(17) 0.0178(18) 0.0066(15) 0.0013(14) -0.0098(14)
C27 0.022(2) 0.038(3) 0.052(3) -0.0024(18) -0.0051(18) -0.015(2)
C28 0.041(3) 0.043(3) 0.031(3) 0.012(2) -0.0157(19) -0.009(2)
C29 0.049(3) 0.024(2) 0.027(3) -0.0051(19) -0.0009(18) 0.0039(17)
C30 0.037(3) 0.022(2) 0.057(3) -0.0069(18) -0.013(2) -0.005(2)
C31 0.043(3) 0.030(2) 0.029(3) 0.0012(19) -0.0152(18) -0.0101(17)
C32 0.046(3) 0.032(3) 0.021(2) 0.0022(19) 0.0046(17) -0.0050(17)
C33 0.0260(19) 0.0192(18) 0.033(3) 0.0090(16) -0.0106(16) -0.0073(16)
C34 0.0227(19) 0.0247(19) 0.031(3) -0.0006(16) -0.0110(16) -0.0036(16)
C35 0.036(3) 0.031(2) 0.025(2) -0.0052(18) -0.0109(17) 0.0044(17)
C36 0.0101(15) 0.0160(16) 0.0174(17) 0.0011(13) -0.0020(12) -0.0040(13)
C37 0.0213(17) 0.0199(17) 0.0143(17) 0.0004(14) -0.0028(13) -0.0038(14)
C38 0.0194(17) 0.0169(17) 0.0176(18) -0.0023(14) -0.0031(13) 0.0008(14)
C39 0.0193(17) 0.0163(16) 0.0192(18) 0.0008(14) -0.0038(14) -0.0032(14)
C40 0.0146(16) 0.0182(16) 0.0152(17) 0.0009(14) -0.0014(13) -0.0027(13)
C41 0.0178(17) 0.0182(17) 0.0158(17) 0.0022(14) -0.0033(13) 0.0008(13)
C42 0.028(2) 0.028(2) 0.0182(19) -0.0014(17) -0.0084(15) 0.0029(15)
C43 0.0271(19) 0.0212(18) 0.0177(18) 0.0004(16) -0.0035(14) -0.0025(14)
C44 0.0242(18) 0.0124(16) 0.0169(17) 0.0008(14) -0.0041(14) -0.0031(13)
C45 0.0248(18) 0.0164(17) 0.0181(18) 0.0012(15) -0.0035(14) -0.0034(14)
C46 0.0218(18) 0.0152(16) 0.0199(18) 0.0028(14) -0.0091(14) -0.0016(14)
C47 0.0207(17) 0.0154(16) 0.0206(18) -0.0005(14) -0.0037(14) -0.0037(14)
C48 0.0224(18) 0.0198(17) 0.0181(18) -0.0008(15) -0.0027(14) -0.0046(14)
C49 0.0196(17) 0.0186(17) 0.0155(17) -0.0014(14) -0.0054(13) -0.0026(13)
C50 0.025(2) 0.029(2) 0.025(2) 0.0069(17) -0.0083(15) -0.0081(16)
C51 0.025(2) 0.038(3) 0.023(2) -0.0030(18) -0.0015(16) -0.0033(17)
C52 0.0187(17) 0.0198(17) 0.0158(17) 0.0014(14) 0.0003(13) -0.0050(14)
C53 0.0184(17) 0.0161(16) 0.0214(18) -0.0026(14) -0.0042(14) -0.0049(14)
C54 0.0242(18) 0.0152(16) 0.0166(17) -0.0032(14) -0.0004(14) -0.0064(13)
C55 0.0217(18) 0.0172(17) 0.0162(17) 0.0030(14) -0.0029(14) 0.0006(13)
C56 0.0210(18) 0.0163(17) 0.0214(19) 0.0003(14) -0.0060(14) -0.0033(14)
C57 0.0156(16) 0.0172(16) 0.0173(17) -0.0010(14) -0.0010(13) 0.0022(13)
C58 0.0263(19) 0.0170(17) 0.025(2) -0.0003(15) -0.0046(15) 0.0009(15)
C59 0.0254(19) 0.0218(18) 0.023(2) 0.0014(16) -0.0079(15) 0.0009(15)
C60 0.0214(18) 0.0181(17) 0.0167(17) 0.0015(14) -0.0046(14) -0.0035(14)
C61 0.0198(18) 0.0203(18) 0.030(2) 0.0029(15) -0.0071(15) -0.0060(16)
C62 0.028(2) 0.0239(19) 0.030(3) 0.0026(16) -0.0115(16) -0.0125(16)
C63 0.030(2) 0.029(2) 0.022(2) 0.0072(17) -0.0095(16) -0.0109(16)
C64 0.0228(18) 0.0251(19) 0.0194(19) 0.0011(16) -0.0059(14) -0.0051(15)
C65 0.0240(18) 0.0194(17) 0.0143(17) 0.0020(15) -0.0064(14) -0.0048(14)
C66 0.023(2) 0.044(3) 0.047(3) 0.0065(19) -0.0077(18) -0.025(3)
C67 0.034(3) 0.041(3) 0.023(2) -0.003(2) 0.0004(17) -0.0118(18)
B1 0.0181(19) 0.0168(18) 0.0155(19) 0.0018(16) -0.0042(15) -0.0035(15)

loop_
_atom_type_symbol
_atom_type_description
_atom_type_scat_dispersion_real
_atom_type_scat_dispersion_imag
_atom_type_scat_source
C C 0.0033 0.0016
;
International Tables for Crystallography
(1992, Vol. C, Tables 4.2.6.8 and 6.1.1.4)
;
H H 0.0000 0.0000
;
International Tables for Crystallography
(1992, Vol. C, Table 6.1.1.4)
;
F F 0.0171 0.0103
;
International Tables for Crystallography
(1992, Vol. C, Tables 4.2.6.8 and 6.1.1.4)
;
P P 0.1023 0.0942
;
International Tables for Crystallography
(1992, Vol. C, Tables 4.2.6.8 and 6.1.1.4)
;
Ru Ru -1.2594 0.8363
;
International Tables for Crystallography
(1992, Vol. C, Tables 4.2.6.8 and 6.1.1.4)
;
B B 0.0013 0.0007
;
International Tables for Crystallography
(1992, Vol. C, Tables 4.2.6.8 and 6.1.1.4)
;

loop_
_geom_angle_atom_site_label_1
_geom_angle_atom_site_label_2
_geom_angle_atom_site_label_3
_geom_angle
_geom_angle_publ_flag
P1 Ru1 C1 97.31(9) yes
P1 Ru1 C4 84.86(10) yes
P1 Ru1 C21 147.16(10) yes
P1 Ru1 C22 167.39(10) yes
P1 Ru1 C23 131.53(10) yes
P1 Ru1 C24 102.78(10) yes
P1 Ru1 C25 93.49(10) yes
P1 Ru1 C26 111.44(10) yes
C1 Ru1 C4 76.32(12) yes
C1 Ru1 C21 112.02(13) yes
C1 Ru1 C22 87.80(12) yes
C1 Ru1 C23 91.08(12) yes
C1 Ru1 C24 117.92(12) yes
C1 Ru1 C25 154.12(12) yes
C1 Ru1 C26 149.56(13) yes
C4 Ru1 C21 87.97(13) yes
C4 Ru1 C22 107.60(13) yes
C4 Ru1 C23 143.15(14) yes
C4 Ru1 C24 162.16(12) yes
C4 Ru1 C25 128.23(12) yes
C4 Ru1 C26 95.93(13) yes
C21 Ru1 C22 35.55(13) yes
C21 Ru1 C23 64.60(12) yes
C21 Ru1 C24 76.86(13) yes
C21 Ru1 C25 66.45(14) yes
C21 Ru1 C26 37.64(14) yes
C22 Ru1 C23 36.43(13) yes
C22 Ru1 C24 64.72(14) yes
C22 Ru1 C25 77.38(14) yes
C22 Ru1 C26 66.23(13) yes
C23 Ru1 C24 34.98(14) yes
C23 Ru1 C25 64.44(13) yes
C23 Ru1 C26 77.53(12) yes
C24 Ru1 C25 36.36(13) yes
C24 Ru1 C26 66.31(13) yes
C25 Ru1 C26 37.35(13) yes
Ru1 P1 C33 115.00(14) yes
Ru1 P1 C34 115.40(12) yes
Ru1 P1 C35 118.80(13) yes
C33 P1 C34 102.01(17) yes
C33 P1 C35 101.03(17) yes
C34 P1 C35 102.13(19) yes
F26 F1 C42 73.2(9) yes
F25 F3 F26 136.4(9) yes
F25 F3 C42 90.9(8) yes
F26 F3 C42 50.9(4) yes
F27 F21 C66 88.0(8) yes
F3 F25 C42 66.3(7) yes
F1 F26 F3 127.6(12) yes
F1 F26 C42 79.8(10) yes
F3 F26 C42 50.2(4) yes
F21 F27 C66 67.1(7) yes
Ru1 C1 C2 105.4(2) yes
Ru1 C1 C5 120.6(3) yes
C2 C1 C5 129.7(4) yes
C1 C2 C3 118.0(4) yes
C1 C2 C11 123.3(3) yes
C3 C2 C11 118.6(3) yes
C2 C3 C4 117.3(3) yes
C2 C3 C17 121.6(4) yes
C4 C3 C17 121.0(3) yes
Ru1 C4 C3 116.2(3) yes
Ru1 C4 C20 127.1(3) yes
C3 C4 C20 116.3(3) yes
C1 C5 C6 118.2(4) yes
C1 C5 C10 123.5(4) yes
C6 C5 C10 118.2(3) yes
C5 C6 C7 121.3(4) yes
C6 C7 C8 120.1(4) yes
C7 C8 C9 119.6(4) yes
C8 C9 C10 120.6(4) yes
C5 C10 C9 120.2(4) yes
C2 C11 C12 120.2(3) yes
C2 C11 C16 120.6(3) yes
C12 C11 C16 119.1(4) yes
C11 C12 C13 120.8(4) yes
C12 C13 C14 119.9(4) yes
C13 C14 C15 119.5(5) yes
C14 C15 C16 120.9(4) yes
C11 C16 C15 119.8(4) yes
C3 C17 C18 120.8(4) yes
C17 C18 C19 119.8(4) yes
C18 C19 C20 119.8(4) yes
C4 C20 C19 122.2(4) yes
Ru1 C21 C22 73.6(2) yes
Ru1 C21 C26 68.96(18) yes
Ru1 C21 C27 127.9(3) yes
C22 C21 C26 120.4(4) yes
C22 C21 C27 118.7(4) yes
C26 C21 C27 120.8(4) yes
Ru1 C22 C21 70.9(2) yes
Ru1 C22 C23 73.4(2) yes
Ru1 C22 C28 130.7(3) yes
C21 C22 C23 119.9(4) yes
C21 C22 C28 121.0(4) yes
C23 C22 C28 119.1(3) yes
Ru1 C23 C22 70.22(19) yes
Ru1 C23 C24 72.4(2) yes
Ru1 C23 C29 135.3(3) yes
C22 C23 C24 120.6(3) yes
C22 C23 C29 119.4(4) yes
C24 C23 C29 119.8(4) yes
Ru1 C24 C23 72.7(2) yes
Ru1 C24 C25 68.2(2) yes
Ru1 C24 C30 134.1(3) yes
C23 C24 C25 119.0(4) yes
C23 C24 C30 119.3(4) yes
C25 C24 C30 121.6(4) yes
Ru1 C25 C24 75.5(2) yes
Ru1 C25 C26 70.0(2) yes
Ru1 C25 C31 134.2(3) yes
C24 C25 C26 121.1(4) yes
C24 C25 C31 120.1(4) yes
C26 C25 C31 118.3(3) yes
Ru1 C26 C21 73.39(19) yes
Ru1 C26 C25 72.65(19) yes
Ru1 C26 C32 131.1(3) yes
C21 C26 C25 118.8(3) yes
C21 C26 C32 121.3(4) yes
C25 C26 C32 119.5(4) yes
C37 C36 C41 115.1(3) yes
C37 C36 B1 121.7(3) yes
C41 C36 B1 123.1(3) yes
C36 C37 C38 122.6(4) yes
C37 C38 C39 120.6(3) yes
C37 C38 C42 120.0(4) yes
C39 C38 C42 119.4(3) yes
C38 C39 C40 118.5(4) yes
C39 C40 C41 120.8(4) yes
C39 C40 C43 120.3(3) yes
C41 C40 C43 118.9(3) yes
C36 C41 C40 122.5(3) yes
F1 C42 F2 101.4(3) yes
F1 C42 F3 104.8(4) yes
F1 C42 F25 123.9(4) yes
F1 C42 F26 27.1(5) yes
F1 C42 C38 112.2(3) yes
F2 C42 F3 111.1(4) yes
F2 C42 F25 93.2(4) yes
F2 C42 F26 118.5(5) yes
F2 C42 C38 113.3(4) yes
F3 C42 F25 22.9(4) yes
F3 C42 F26 78.9(5) yes
F3 C42 C38 113.1(3) yes
F25 C42 F26 100.0(6) yes
F25 C42 C38 110.5(4) yes
F26 C42 C38 117.0(5) yes
F4 C43 F5 106.3(3) yes
F4 C43 F6 106.3(3) yes
F4 C43 C40 113.1(3) yes
F5 C43 F6 105.9(3) yes
F5 C43 C40 112.7(3) yes
F6 C43 C40 112.0(3) yes
C45 C44 C49 115.6(3) yes
C45 C44 B1 123.2(3) yes
C49 C44 B1 121.2(3) yes
C44 C45 C46 122.1(3) yes
C45 C46 C47 121.2(4) yes
C45 C46 C50 118.7(3) yes
C47 C46 C50 120.0(3) yes
C46 C47 C48 117.8(3) yes
C47 C48 C49 120.6(3) yes
C47 C48 C51 120.5(3) yes
C49 C48 C51 118.9(4) yes
C44 C49 C48 122.6(4) yes
F7 C50 F8 106.6(3) yes
F7 C50 F9 107.2(4) yes
F7 C50 C46 112.7(3) yes
F8 C50 F9 106.5(3) yes
F8 C50 C46 111.5(4) yes
F9 C50 C46 112.0(3) yes
F10 C51 F11 106.6(3) yes
F10 C51 F12 107.6(4) yes
F10 C51 C48 114.0(4) yes
F11 C51 F12 103.7(4) yes
F11 C51 C48 112.5(4) yes
F12 C51 C48 111.6(3) yes
C53 C52 C57 115.1(3) yes
C53 C52 B1 122.5(3) yes
C57 C52 B1 121.7(3) yes
C52 C53 C54 122.5(4) yes
C53 C54 C55 121.3(3) yes
C53 C54 C58 118.0(4) yes
C55 C54 C58 120.7(3) yes
C54 C55 C56 117.6(3) yes
C55 C56 C57 120.6(4) yes
C55 C56 C59 121.5(3) yes
C57 C56 C59 117.9(3) yes
C52 C57 C56 122.9(3) yes
F13 C58 F14 105.2(3) yes
F13 C58 F15 107.2(3) yes
F13 C58 C54 112.4(3) yes
F14 C58 F15 106.0(3) yes
F14 C58 C54 111.6(3) yes
F15 C58 C54 113.9(4) yes
F16 C59 F17 106.5(3) yes
F16 C59 F18 106.0(3) yes
F16 C59 C56 112.2(4) yes
F17 C59 F18 106.7(3) yes
F17 C59 C56 112.1(3) yes
F18 C59 C56 113.0(3) yes
C61 C60 C65 115.5(3) yes
C61 C60 B1 121.8(3) yes
C65 C60 B1 122.0(4) yes
C60 C61 C62 122.7(4) yes
C61 C62 C63 120.6(4) yes
C61 C62 C66 120.2(4) yes
C63 C62 C66 119.2(4) yes
C62 C63 C64 118.3(4) yes
C63 C64 C65 121.2(4) yes
C63 C64 C67 118.7(4) yes
C65 C64 C67 120.0(4) yes
C60 C65 C64 121.7(4) yes
F19 C66 F20 105.5(4) yes
F19 C66 F21 113.3(4) yes
F19 C66 F27 92.4(4) yes
F19 C66 C62 112.3(4) yes
F20 C66 F21 99.8(4) yes
F20 C66 F27 120.1(5) yes
F20 C66 C62 112.8(4) yes
F21 C66 F27 25.0(4) yes
F21 C66 C62 112.3(4) yes
F27 C66 C62 111.6(5) yes
F22 C67 F23 107.6(4) yes
F22 C67 F24 105.5(3) yes
F22 C67 C64 112.0(4) yes
F23 C67 F24 106.3(4) yes
F23 C67 C64 113.4(4) yes
F24 C67 C64 111.6(4) yes
C36 B1 C44 105.8(3) yes
C36 B1 C52 111.2(3) yes
C36 B1 C60 112.4(3) yes
C44 B1 C52 111.3(3) yes
C44 B1 C60 113.6(3) yes
C52 B1 C60 102.6(3) yes
P1 Ru1 H1 71.6(13) no
C1 Ru1 H1 25.7(13) no
C4 Ru1 H1 75.0(12) no
C21 Ru1 H1 136.7(13) no
C22 Ru1 H1 112.9(13) no
C23 Ru1 H1 107.6(12) no
C24 Ru1 H1 122.6(12) no
C25 Ru1 H1 152.2(13) no
C26 Ru1 H1 170.3(13) no
Ru1 C1 H1 48(2) no
C2 C1 H1 112(2) no
C5 C1 H1 114(2) no
C5 C6 H6 119.362 no
C7 C6 H6 119.353 no
C6 C7 H7 119.962 no
C8 C7 H7 119.964 no
C7 C8 H8 120.200 no
C9 C8 H8 120.206 no
C8 C9 H9 119.716 no
C10 C9 H9 119.726 no
C5 C10 H10 119.885 no
C9 C10 H10 119.895 no
C11 C12 H12 119.584 no
C13 C12 H12 119.572 no
C12 C13 H13 120.045 no
C14 C13 H13 120.071 no
C13 C14 H14 120.270 no
C15 C14 H14 120.263 no
C14 C15 H15 119.566 no
C16 C15 H15 119.570 no
C11 C16 H16 120.102 no
C15 C16 H16 120.108 no
C3 C17 H17 119.609 no
C18 C17 H17 119.601 no
C17 C18 H18 120.084 no
C19 C18 H18 120.071 no
C18 C19 H19 120.093 no
C20 C19 H19 120.094 no
C4 C20 H20 118.902 no
C19 C20 H20 118.888 no
C21 C27 H27A 109.473 no
C21 C27 H27B 109.471 no
C21 C27 H27C 109.470 no
H27A C27 H27B 109.469 no
H27A C27 H27C 109.471 no
H27B C27 H27C 109.472 no
C22 C28 H28A 109.467 no
C22 C28 H28B 109.463 no
C22 C28 H28C 109.472 no
H28A C28 H28B 109.475 no
H28A C28 H28C 109.469 no
H28B C28 H28C 109.480 no
C23 C29 H29A 109.474 no
C23 C29 H29B 109.480 no
C23 C29 H29C 109.477 no
H29A C29 H29B 109.467 no
H29A C29 H29C 109.468 no
H29B C29 H29C 109.462 no
C24 C30 H30A 109.465 no
C24 C30 H30B 109.477 no
C24 C30 H30C 109.465 no
H30A C30 H30B 109.475 no
H30A C30 H30C 109.470 no
H30B C30 H30C 109.474 no
C25 C31 H31A 109.474 no
C25 C31 H31B 109.468 no
C25 C31 H31C 109.466 no
H31A C31 H31B 109.474 no
H31A C31 H31C 109.475 no
H31B C31 H31C 109.471 no
C26 C32 H32A 109.470 no
C26 C32 H32B 109.460 no
C26 C32 H32C 109.473 no
H32A C32 H32B 109.476 no
H32A C32 H32C 109.475 no
H32B C32 H32C 109.474 no
P1 C33 H33A 109.474 no
P1 C33 H33B 109.462 no
P1 C33 H33C 109.474 no
H33A C33 H33B 109.475 no
H33A C33 H33C 109.472 no
H33B C33 H33C 109.471 no
P1 C34 H34A 109.474 no
P1 C34 H34B 109.467 no
P1 C34 H34C 109.471 no
H34A C34 H34B 109.474 no
H34A C34 H34C 109.474 no
H34B C34 H34C 109.468 no
P1 C35 H35A 109.466 no
P1 C35 H35B 109.469 no
P1 C35 H35C 109.475 no
H35A C35 H35B 109.467 no
H35A C35 H35C 109.472 no
H35B C35 H35C 109.479 no
C36 C37 H37 118.721 no
C38 C37 H37 118.725 no
C38 C39 H39 120.767 no
C40 C39 H39 120.774 no
C36 C41 H41 118.758 no
C40 C41 H41 118.763 no
C44 C45 H45 118.938 no
C46 C45 H45 118.939 no
C46 C47 H47 121.090 no
C48 C47 H47 121.099 no
C44 C49 H49 118.688 no
C48 C49 H49 118.692 no
C52 C53 H53 118.765 no
C54 C53 H53 118.780 no
C54 C55 H55 121.203 no
C56 C55 H55 121.218 no
C52 C57 H57 118.548 no
C56 C57 H57 118.538 no
C60 C61 H61 118.625 no
C62 C61 H61 118.631 no
C62 C63 H63 120.857 no
C64 C63 H63 120.854 no
C60 C65 H65 119.130 no
C64 C65 H65 119.143 no
Ru1 H1 C1 107(3) no

loop_
_geom_bond_atom_site_label_1
_geom_bond_atom_site_label_2
_geom_bond_distance
_geom_bond_publ_flag
Ru1 P1 2.3190(10) yes
Ru1 C1 2.426(4) yes
Ru1 C4 2.065(4) yes
Ru1 C21 2.264(4) yes
Ru1 C22 2.298(4) yes
Ru1 C23 2.340(4) yes
Ru1 C24 2.336(4) yes
Ru1 C25 2.240(4) yes
Ru1 C26 2.205(4) yes
P1 C33 1.822(4) yes
P1 C34 1.819(4) yes
P1 C35 1.825(4) yes
F1 F26 0.628(11) yes
F1 C42 1.359(5) yes
F2 C42 1.336(5) yes
F3 F25 0.555(8) yes
F3 F26 1.670(10) yes
F3 C42 1.307(6) yes
F4 C43 1.333(5) yes
F5 C43 1.339(4) yes
F6 C43 1.340(4) yes
F7 C50 1.331(5) yes
F8 C50 1.337(5) yes
F9 C50 1.328(5) yes
F10 C51 1.313(5) yes
F11 C51 1.337(6) yes
F12 C51 1.348(5) yes
F13 C58 1.343(4) yes
F14 C58 1.353(5) yes
F15 C58 1.330(5) yes
F16 C59 1.341(4) yes
F17 C59 1.339(5) yes
F18 C59 1.344(5) yes
F19 C66 1.339(5) yes
F20 C66 1.346(6) yes
F21 F27 0.608(9) yes
F21 C66 1.328(6) yes
F22 C67 1.336(5) yes
F23 C67 1.318(6) yes
F24 C67 1.333(5) yes
F25 C42 1.428(7) yes
F26 C42 1.322(11) yes
F27 C66 1.441(8) yes
C1 C2 1.354(5) yes
C1 C5 1.473(5) yes
C2 C3 1.481(5) yes
C2 C11 1.494(5) yes
C3 C4 1.426(5) yes
C3 C17 1.390(5) yes
C4 C20 1.402(5) yes
C5 C6 1.395(5) yes
C5 C10 1.404(5) yes
C6 C7 1.385(5) yes
C7 C8 1.381(6) yes
C8 C9 1.392(6) yes
C9 C10 1.388(5) yes
C11 C12 1.390(5) yes
C11 C16 1.392(5) yes
C12 C13 1.388(7) yes
C13 C14 1.387(6) yes
C14 C15 1.385(7) yes
C15 C16 1.390(6) yes
C17 C18 1.379(5) yes
C18 C19 1.385(6) yes
C19 C20 1.395(6) yes
C21 C22 1.393(5) yes
C21 C26 1.443(6) yes
C21 C27 1.524(6) yes
C22 C23 1.450(6) yes
C22 C28 1.514(6) yes
C23 C24 1.405(6) yes
C23 C29 1.518(5) yes
C24 C25 1.431(5) yes
C24 C30 1.517(6) yes
C25 C26 1.424(5) yes
C25 C31 1.519(6) yes
C26 C32 1.511(5) yes
C36 C37 1.403(5) yes
C36 C41 1.406(5) yes
C36 B1 1.637(6) yes
C37 C38 1.394(5) yes
C38 C39 1.384(5) yes
C38 C42 1.490(5) yes
C39 C40 1.380(5) yes
C40 C41 1.393(5) yes
C40 C43 1.497(5) yes
C44 C45 1.404(5) yes
C44 C49 1.396(5) yes
C44 B1 1.639(5) yes
C45 C46 1.397(5) yes
C46 C47 1.382(5) yes
C46 C50 1.499(6) yes
C47 C48 1.394(6) yes
C48 C49 1.399(5) yes
C48 C51 1.492(5) yes
C52 C53 1.401(5) yes
C52 C57 1.401(5) yes
C52 B1 1.642(5) yes
C53 C54 1.388(5) yes
C54 C55 1.386(5) yes
C54 C58 1.494(5) yes
C55 C56 1.394(5) yes
C56 C57 1.390(5) yes
C56 C59 1.497(6) yes
C60 C61 1.399(6) yes
C60 C65 1.404(5) yes
C60 B1 1.633(5) yes
C61 C62 1.384(5) yes
C62 C63 1.378(5) yes
C62 C66 1.497(7) yes
C63 C64 1.381(6) yes
C64 C65 1.389(5) yes
C64 C67 1.511(6) yes
Ru1 H1 1.87(4) no
C1 H1 1.10(5) no
C6 H6 0.950 no
C7 H7 0.950 no
C8 H8 0.950 no
C9 H9 0.950 no
C10 H10 0.950 no
C12 H12 0.950 no
C13 H13 0.950 no
C14 H14 0.950 no
C15 H15 0.950 no
C16 H16 0.950 no
C17 H17 0.950 no
C18 H18 0.950 no
C19 H19 0.950 no
C20 H20 0.950 no
C27 H27A 0.980 no
C27 H27B 0.980 no
C27 H27C 0.980 no
C28 H28A 0.980 no
C28 H28B 0.980 no
C28 H28C 0.980 no
C29 H29A 0.980 no
C29 H29B 0.980 no
C29 H29C 0.980 no
C30 H30A 0.980 no
C30 H30B 0.980 no
C30 H30C 0.980 no
C31 H31A 0.980 no
C31 H31B 0.980 no
C31 H31C 0.980 no
C32 H32A 0.980 no
C32 H32B 0.980 no
C32 H32C 0.980 no
C33 H33A 0.980 no
C33 H33B 0.980 no
C33 H33C 0.980 no
C34 H34A 0.980 no
C34 H34B 0.980 no
C34 H34C 0.980 no
C35 H35A 0.980 no
C35 H35B 0.980 no
C35 H35C 0.980 no
C37 H37 0.950 no
C39 H39 0.950 no
C41 H41 0.950 no
C45 H45 0.950 no
C47 H47 0.950 no
C49 H49 0.950 no
C53 H53 0.950 no
C55 H55 0.950 no
C57 H57 0.950 no
C61 H61 0.950 no
C63 H63 0.950 no
C65 H65 0.950 no

loop_
_geom_contact_atom_site_label_1
_geom_contact_atom_site_label_2
_geom_contact_distance
_geom_contact_publ_flag
_geom_contact_site_symmetry_2
P1 C20 3.499(4) no .
F1 C37 2.784(5) no .
F1 C39 3.587(5) no .
F2 C37 3.577(5) no .
F2 C39 2.801(4) no .
F3 C37 3.166(6) no .
F3 C39 3.189(6) no .
F4 C39 2.769(5) no .
F5 C39 3.569(4) no .
F5 C41 2.791(5) no .
F6 C39 3.234(4) no .
F6 C41 3.134(5) no .
F7 C47 2.732(5) no .
F8 C45 3.076(5) no .
F8 C47 3.280(5) no .
F9 C45 2.807(5) no .
F9 C47 3.521(5) no .
F10 C47 2.738(4) no .
F11 C47 3.492(5) no .
F11 C49 2.904(4) no .
F12 C47 3.396(5) no .
F12 C49 2.955(4) no .
F13 C53 2.864(4) no .
F13 C55 3.501(4) no .
F14 C53 2.972(4) no .
F14 C55 3.373(5) no .
F15 C55 2.746(4) no .
F16 C55 3.402(4) no .
F16 C57 2.971(4) no .
F17 C55 3.490(5) no .
F17 C57 2.878(5) no .
F18 C55 2.754(5) no .
F19 C61 3.231(5) no .
F19 C63 3.139(5) no .
F20 C61 3.583(5) no .
F20 C63 2.788(6) no .
F21 C61 2.796(6) no .
F21 C63 3.545(6) no .
F22 C63 2.783(5) no .
F22 C65 3.575(4) no .
F23 C63 3.596(5) no .
F23 C65 2.775(4) no .
F24 C63 3.108(5) no .
F24 C65 3.246(4) no .
F25 C37 3.411(7) no .
F25 C39 3.019(8) no .
F26 C37 2.788(9) no .
F27 C61 2.733(9) no .
C1 C12 3.584(6) no .
C1 C16 3.155(6) no .
C1 C28 3.483(6) no .
C1 C33 3.528(5) no .
C2 C10 3.179(5) no .
C3 C12 3.149(6) no .
C3 C19 2.780(5) no .
C4 C18 2.831(6) no .
C4 C27 3.258(5) no .
C4 C33 3.447(5) no .
C4 C35 3.559(6) no .
C5 C8 2.802(5) no .
C5 C11 3.117(5) no .
C5 C16 3.315(6) no .
C5 C23 3.557(5) no .
C5 C29 3.335(6) no .
C6 C9 2.763(6) no .
C6 C29 3.563(6) no .
C7 C10 2.780(6) no .
C10 C11 3.132(5) no .
C10 C16 3.190(6) no .
C10 C29 3.539(6) no .
C11 C14 2.792(6) no .
C11 C17 2.948(5) no .
C12 C15 2.759(6) no .
C12 C17 3.210(6) no .
C13 C16 2.780(6) no .
C17 C20 2.765(6) no .
C20 C26 3.485(5) no .
C20 C27 3.569(6) no .
C20 C32 3.372(6) no .
C20 C35 3.339(6) no .
C27 C28 2.905(6) no .
C27 C32 3.010(7) no .
C28 C29 2.932(7) no .
C29 C30 2.903(7) no .
C30 C31 2.988(6) no .
C30 C34 3.563(6) no .
C31 C32 2.888(6) no .
C36 C39 2.854(5) no .
C36 C45 3.519(5) no .
C36 C49 3.345(5) no .
C36 C57 3.130(5) no .
C36 C65 3.120(5) no .
C37 C40 2.751(5) no .
C37 C44 3.409(5) no .
C37 C60 3.142(5) no .
C37 C65 3.206(5) no .
C38 C41 2.752(5) no .
C41 C44 3.466(5) no .
C41 C52 3.102(5) no .
C41 C57 3.175(5) no .
C44 C47 2.860(5) no .
C44 C53 3.100(5) no .
C44 C61 3.152(5) no .
C45 C48 2.757(5) no .
C45 C60 3.144(5) no .
C45 C61 3.159(5) no .
C46 C49 2.750(5) no .
C49 C52 3.117(5) no .
C49 C53 3.171(5) no .
C52 C55 2.860(5) no .
C52 C61 3.326(6) no .
C52 C65 3.345(5) no .
C53 C56 2.753(5) no .
C53 C60 3.390(5) no .
C54 C57 2.743(5) no .
C57 C60 3.285(5) no .
C57 C65 3.531(5) no .
C60 C63 2.842(5) no .
C61 C64 2.737(5) no .
C62 C65 2.753(6) no .
F1 F22 3.016(4) no 2_656
F1 C12 3.392(5) no 1_655
F1 C13 3.338(5) no 1_655
F2 F14 3.518(4) no 1_565
F2 C12 3.568(4) no 1_655
F2 C27 3.299(6) no 1_655
F3 C6 3.134(6) no .
F3 C7 3.267(6) no .
F3 C34 3.552(6) no .
F4 F5 3.210(4) no 2_657
F4 F15 2.949(3) no 1_565
F4 F17 3.438(4) no 2_657
F5 F4 3.210(4) no 2_657
F5 F5 3.192(4) no 2_657
F5 C19 3.529(5) no 2_557
F5 C20 3.401(4) no 2_557
F5 C32 3.462(5) no 2_557
F6 F10 3.155(4) no 2_557
F6 F11 3.163(4) no 2_557
F6 C35 3.408(5) no 2_557
F7 F23 3.256(4) no 1_455
F7 F24 2.988(5) no 1_455
F7 C17 3.303(5) no .
F7 C18 3.578(5) no .
F8 C2 3.253(4) no .
F8 C3 3.399(4) no .
F8 C11 3.447(4) no .
F8 C16 3.119(5) no .
F8 C17 3.417(4) no .
F9 C9 3.043(5) no 2_556
F10 F6 3.155(4) no 2_557
F10 F13 3.523(4) no 2_547
F10 F15 3.206(4) no 2_547
F10 F16 3.375(4) no 1_455
F10 F17 2.956(4) no 1_455
F11 F6 3.163(4) no 2_557
F11 C34 3.531(5) no 2_557
F11 C35 3.266(6) no 2_557
F12 F13 2.858(4) no 2_547
F12 C31 3.434(6) no 2_557
F13 F10 3.523(4) no 2_547
F13 F12 2.858(4) no 2_547
F14 F2 3.518(4) no 1_545
F14 F25 3.286(8) no 1_545
F14 C27 3.518(4) no 1_645
F14 C34 3.219(5) no 1_545
F14 C39 3.546(4) no 1_545
F15 F4 2.949(3) no 1_545
F15 F10 3.206(4) no 2_547
F15 F17 2.950(4) no 2_647
F15 F18 3.069(4) no 2_647
F15 C27 3.494(5) no 1_645
F16 F10 3.375(4) no 1_655
F16 C23 3.474(5) no 1_645
F16 C24 3.524(4) no 1_645
F17 F4 3.438(4) no 2_657
F17 F10 2.956(4) no 1_655
F17 F15 2.950(4) no 2_647
F18 F15 3.069(4) no 2_647
F18 C25 3.280(4) no 1_645
F18 C26 3.211(4) no 1_645
F18 C31 3.506(5) no 1_645
F18 C32 3.431(5) no 1_645
F18 C55 3.284(4) no 2_647
F19 F20 3.566(4) no 2_646
F19 F22 3.495(4) no 2_646
F19 C63 3.591(5) no 2_646
F20 F19 3.566(4) no 2_646
F20 C28 3.564(6) no 2_556
F20 C63 3.574(5) no 2_646
F21 C7 3.344(6) no 1_545
F21 C8 3.387(6) no 1_545
F21 C9 3.236(6) no 2_556
F21 C10 3.471(6) no 2_556
F22 F1 3.016(4) no 2_656
F22 F19 3.495(4) no 2_646
F22 F26 2.860(9) no 2_656
F22 C7 3.361(5) no 2_656
F23 F7 3.256(4) no 1_655
F23 C13 3.547(6) no 1_655
F23 C17 3.389(5) no 1_655
F24 F7 2.988(5) no 1_655
F24 C8 3.347(5) no 2_656
F25 F14 3.286(8) no 1_565
F25 C6 3.320(8) no .
F25 C7 3.451(8) no .
F25 C34 3.275(7) no .
F26 F22 2.860(9) no 2_656
F27 C7 3.039(9) no 1_545
F27 C8 3.320(9) no 1_545
C2 F8 3.253(4) no .
C3 F8 3.399(4) no .
C6 F3 3.134(6) no .
C6 F25 3.320(8) no .
C7 F3 3.267(6) no .
C7 F21 3.344(6) no 1_565
C7 F22 3.361(5) no 2_656
C7 F25 3.451(8) no .
C7 F27 3.039(9) no 1_565
C8 F21 3.387(6) no 1_565
C8 F24 3.347(5) no 2_656
C8 F27 3.320(9) no 1_565
C8 C9 3.453(6) no 2_566
C9 F9 3.043(5) no 2_556
C9 F21 3.236(6) no 2_556
C9 C8 3.453(6) no 2_566
C9 C9 3.587(6) no 2_566
C10 F21 3.471(6) no 2_556
C11 F8 3.447(4) no .
C12 F1 3.392(5) no 1_455
C12 F2 3.568(4) no 1_455
C13 F1 3.338(5) no 1_455
C13 F23 3.547(6) no 1_455
C13 C63 3.586(6) no 2_556
C16 F8 3.119(5) no .
C17 F7 3.303(5) no .
C17 F8 3.417(4) no .
C17 F23 3.389(5) no 1_455
C18 F7 3.578(5) no .
C19 F5 3.529(5) no 2_557
C20 F5 3.401(4) no 2_557
C23 F16 3.474(5) no 1_465
C24 F16 3.524(4) no 1_465
C25 F18 3.280(4) no 1_465
C26 F18 3.211(4) no 1_465
C27 F2 3.299(6) no 1_455
C27 F14 3.518(4) no 1_465
C27 F15 3.494(5) no 1_465
C27 C55 3.521(6) no 1_465
C28 F20 3.564(6) no 2_556
C31 F12 3.434(6) no 2_557
C31 F18 3.506(5) no 1_465
C32 F5 3.462(5) no 2_557
C32 F18 3.431(5) no 1_465
C33 C45 3.594(5) no .
C33 C46 3.556(5) no .
C34 F3 3.552(6) no .
C34 F11 3.531(5) no 2_557
C34 F14 3.219(5) no 1_565
C34 F25 3.275(7) no .
C35 F6 3.408(5) no 2_557
C35 F11 3.266(6) no 2_557
C39 F14 3.546(4) no 1_565
C45 C33 3.594(5) no .
C46 C33 3.556(5) no .
C55 F18 3.284(4) no 2_647
C55 C27 3.521(6) no 1_645
C63 F19 3.591(5) no 2_646
C63 F20 3.574(5) no 2_646
C63 C13 3.586(6) no 2_556
Ru1 H6 3.5252 no .
Ru1 H20 3.2157 no .
Ru1 H27A 3.4222 no .
Ru1 H28A 3.5829 no .
Ru1 H31B 3.5703 no .
Ru1 H32A 3.5344 no .
Ru1 H34A 3.5733 no .
P1 H6 3.4738 no .
P1 H20 3.3677 no .
P1 H31B 3.1909 no .
F1 H37 2.4849 no .
F2 H39 2.5499 no .
F3 H37 3.1912 no .
F3 H39 3.2657 no .
F4 H39 2.4870 no .
F5 H41 2.5084 no .
F6 H39 3.3324 no .
F6 H41 3.1266 no .
F7 H47 2.4324 no .
F8 H45 3.0330 no .
F8 H47 3.4147 no .
F9 H45 2.5609 no .
F10 H47 2.4371 no .
F11 H49 2.7039 no .
F12 H47 3.5999 no .
F12 H49 2.8378 no .
F13 H53 2.6472 no .
F14 H53 2.8622 no .
F14 H55 3.5641 no .
F15 H55 2.4426 no .
F16 H55 3.5997 no .
F16 H57 2.8420 no .
F17 H57 2.6815 no .
F18 H55 2.4543 no .
F19 H61 3.2802 no .
F19 H63 3.1698 no .
F20 H63 2.5297 no .
F21 H61 2.5272 no .
F22 H63 2.5221 no .
F23 H65 2.4636 no .
F24 H63 3.1331 no .
F24 H65 3.3309 no .
F25 H37 3.5646 no .
F25 H39 2.9508 no .
F26 H37 2.4441 no .
F27 H61 2.3424 no .
C1 H6 2.6012 no .
C1 H10 2.7214 no .
C1 H16 3.0095 no .
C1 H28A 2.9682 no .
C1 H29A 3.5735 no .
C1 H33A 3.4907 no .
C1 H33C 3.0946 no .
C2 H10 2.9847 no .
C2 H12 2.6526 no .
C2 H16 2.6700 no .
C2 H17 2.6724 no .
C2 H27A 3.5788 no .
C2 H28A 3.2389 no .
C2 H28C 3.4829 no .
C3 H1 2.53(4) no .
C3 H12 2.9901 no .
C3 H18 3.2639 no .
C3 H20 3.2667 no .
C3 H27A 2.9922 no .
C3 H33A 3.2863 no .
C4 H17 3.3054 no .
C4 H19 3.3001 no .
C4 H27A 2.8342 no .
C4 H27C 3.4122 no .
C4 H32B 3.3987 no .
C4 H33A 3.0102 no .
C4 H35A 3.2000 no .
C5 H7 3.2772 no .
C5 H9 3.2765 no .
C5 H16 3.0331 no .
C5 H28A 3.0367 no .
C5 H29A 2.8604 no .
C5 H29C 3.2098 no .
C6 H1 2.59(4) no .
C6 H8 3.2554 no .
C6 H10 3.2637 no .
C6 H29A 2.7705 no .
C6 H33C 3.2291 no .
C7 H9 3.2530 no .
C7 H29A 3.0988 no .
C8 H6 3.2494 no .
C8 H10 3.2694 no .
C8 H29A 3.4346 no .
C9 H7 3.2560 no .
C9 H29A 3.4724 no .
C9 H29C 3.4989 no .
C10 H1 3.46(5) no .
C10 H6 3.2615 no .
C10 H8 3.2707 no .
C10 H16 3.1515 no .
C10 H28A 2.7901 no .
C10 H29A 3.2082 no .
C10 H29C 3.0541 no .
C11 H1 3.40(5) no .
C11 H10 2.6470 no .
C11 H13 3.2712 no .
C11 H15 3.2620 no .
C11 H17 2.5998 no .
C11 H28A 3.5835 no .
C12 H10 3.1524 no .
C12 H14 3.2611 no .
C12 H16 3.2596 no .
C12 H17 2.7271 no .
C12 H28C 3.4872 no .
C13 H15 3.2503 no .
C13 H17 3.5902 no .
C14 H12 3.2565 no .
C14 H16 3.2680 no .
C15 H10 3.5730 no .
C15 H13 3.2529 no .
C16 H10 2.8967 no .
C16 H12 3.2566 no .
C16 H14 3.2696 no .
C16 H17 3.4017 no .
C17 H12 3.0695 no .
C17 H19 3.2500 no .
C17 H27A 3.5348 no .
C18 H20 3.2558 no .
C19 H17 3.2481 no .
C19 H35A 3.5489 no .
C20 H18 3.2645 no .
C20 H27A 3.2607 no .
C20 H27C 3.3269 no .
C20 H32A 3.3121 no .
C20 H32B 2.8919 no .
C20 H33A 3.4817 no .
C20 H35A 2.7053 no .
C20 H35B 3.5186 no .
C21 H28A 3.2329 no .
C21 H28B 3.0475 no .
C21 H28C 2.5916 no .
C21 H32A 3.3105 no .
C21 H32B 2.6497 no .
C21 H32C 3.0362 no .
C22 H27A 2.7545 no .
C22 H27B 2.7475 no .
C22 H27C 3.3096 no .
C22 H29A 3.2154 no .
C22 H29B 3.1548 no .
C22 H29C 2.5804 no .
C23 H28A 2.7016 no .
C23 H28B 2.8824 no .
C23 H28C 3.3474 no .
C23 H30A 2.7635 no .
C23 H30B 2.7630 no .
C23 H30C 3.3215 no .
C24 H29A 2.7725 no .
C24 H29B 2.7711 no .
C24 H29C 3.3262 no .
C24 H31A 2.7960 no .
C24 H31B 2.7927 no .
C24 H31C 3.3526 no .
C24 H34A 3.5733 no .
C24 H34C 3.4340 no .
C25 H30A 3.1745 no .
C25 H30B 3.2093 no .
C25 H30C 2.6110 no .
C25 H32A 2.6653 no .
C25 H32B 3.3163 no .
C25 H32C 2.8979 no .
C25 H34C 3.2996 no .
C25 H35B 3.5206 no .
C26 H20 3.1497 no .
C26 H27A 3.1815 no .
C26 H27B 3.2172 no .
C26 H27C 2.6087 no .
C26 H31A 3.1035 no .
C26 H31B 3.1959 no .
C26 H31C 2.5464 no .
C27 H28B 3.3791 no .
C27 H28C 2.4313 no .
C27 H32B 2.5798 no .
C27 H32C 3.4059 no .
C28 H10 3.3410 no .
C28 H12 3.5290 no .
C28 H27A 2.8472 no .
C28 H27B 2.8085 no .
C28 H29B 3.5499 no .
C28 H29C 2.4051 no .
C29 H28A 2.7005 no .
C29 H28B 3.0095 no .
C29 H30A 2.8183 no .
C29 H30B 2.8335 no .
C30 H29A 2.8216 no .
C30 H29B 2.8350 no .
C30 H31A 2.9427 no .
C30 H31B 2.8902 no .
C30 H34A 3.2090 no .
C30 H34C 3.1529 no .
C31 H30A 3.5895 no .
C31 H30C 2.4898 no .
C31 H32A 2.6006 no .
C31 H32C 3.0378 no .
C31 H34C 2.8861 no .
C31 H35B 3.1040 no .
C32 H20 2.7475 no .
C32 H27C 2.5069 no .
C32 H31A 3.4682 no .
C32 H31C 2.3589 no .
C32 H35B 3.4872 no .
C33 H1 2.55(4) no .
C33 H6 3.3044 no .
C33 H34A 3.0683 no .
C33 H34B 2.8596 no .
C33 H35A 2.9262 no .
C33 H35C 2.9564 no .
C34 H6 3.4756 no .
C34 H30B 3.2441 no .
C34 H30C 3.2746 no .
C34 H31B 2.8084 no .
C34 H33B 2.8956 no .
C34 H33C 3.0277 no .
C34 H35B 3.1122 no .
C34 H35C 2.8361 no .
C35 H20 2.8463 no .
C35 H31B 3.3709 no .
C35 H32A 3.3915 no .
C35 H33A 3.0014 no .
C35 H33B 2.8823 no .
C35 H34B 2.9371 no .
C35 H34C 2.9916 no .
C36 H49 3.3224 no .
C36 H57 2.7848 no .
C36 H65 2.7598 no .
C37 H39 3.2742 no .
C37 H41 3.2355 no .
C37 H65 2.7671 no .
C39 H37 3.2601 no .
C39 H41 3.2568 no .
C41 H37 3.2358 no .
C41 H39 3.2715 no .
C41 H49 3.3456 no .
C41 H57 2.7713 no .
C42 H37 2.6360 no .
C42 H39 2.6458 no .
C43 H39 2.6647 no .
C43 H41 2.6176 no .
C44 H37 3.4347 no .
C44 H41 3.5254 no .
C44 H53 2.7281 no .
C44 H61 2.7944 no .
C45 H37 3.5607 no .
C45 H47 3.2829 no .
C45 H49 3.2321 no .
C45 H61 2.6948 no .
C47 H45 3.2672 no .
C47 H49 3.2722 no .
C49 H41 3.4779 no .
C49 H45 3.2323 no .
C49 H47 3.2878 no .
C49 H53 2.7203 no .
C50 H45 2.6221 no .
C50 H47 2.6665 no .
C51 H47 2.6831 no .
C51 H49 2.6188 no .
C52 H41 2.7510 no .
C52 H49 2.7911 no .
C52 H61 3.3852 no .
C52 H65 3.4314 no .
C53 H49 2.8333 no .
C53 H55 3.2786 no .
C53 H57 3.2287 no .
C53 H61 3.4068 no .
C55 H53 3.2633 no .
C55 H57 3.2641 no .
C57 H41 2.7712 no .
C57 H53 3.2298 no .
C57 H55 3.2801 no .
C57 H65 3.3490 no .
C58 H53 2.5922 no .
C58 H55 2.6827 no .
C59 H55 2.7090 no .
C59 H57 2.5895 no .
C60 H37 2.8131 no .
C60 H45 2.7918 no .
C60 H53 3.4997 no .
C60 H57 3.3198 no .
C61 H45 2.7088 no .
C61 H53 3.4950 no .
C61 H63 3.2605 no .
C61 H65 3.2353 no .
C63 H61 3.2457 no .
C63 H65 3.2601 no .
C65 H37 2.8499 no .
C65 H57 3.2584 no .
C65 H61 3.2331 no .
C65 H63 3.2719 no .
C66 H61 2.6325 no .
C66 H63 2.6420 no .
C67 H63 2.6445 no .
C67 H65 2.6508 no .
B1 H37 2.7780 no .
B1 H41 2.8091 no .
B1 H45 2.8131 no .
B1 H49 2.7593 no .
B1 H53 2.7993 no .
B1 H57 2.7791 no .
B1 H61 2.7737 no .
B1 H65 2.7924 no .
H1 H6 2.3099 no .
H1 H33A 2.6490 no .
H1 H33B 3.5100 no .
H1 H33C 2.2538 no .
H1 H34A 3.4651 no .
H6 H7 2.3253 no .
H6 H29A 3.0941 no .
H6 H30B 3.3800 no .
H6 H33C 2.5027 no .
H6 H34A 2.7389 no .
H7 H8 2.3335 no .
H7 H29A 3.5984 no .
H8 H9 2.3408 no .
H9 H10 2.3325 no .
H10 H12 3.5361 no .
H10 H16 3.1445 no .
H10 H28A 2.3834 no .
H10 H29C 3.1980 no .
H12 H13 2.3323 no .
H12 H17 2.7753 no .
H12 H27A 3.2049 no .
H12 H28A 3.3594 no .
H12 H28C 2.8264 no .
H13 H14 2.3415 no .
H14 H15 2.3323 no .
H15 H16 2.3350 no .
H17 H18 2.3243 no .
H18 H19 2.3376 no .
H19 H20 2.3302 no .
H20 H27C 3.3408 no .
H20 H32A 2.5047 no .
H20 H32B 2.3752 no .
H20 H35A 2.2814 no .
H20 H35B 2.8164 no .
H27A H28A 3.4761 no .
H27A H28B 3.4982 no .
H27A H28C 2.1682 no .
H27A H32B 3.1260 no .
H27B H28B 3.0165 no .
H27B H28C 2.3042 no .
H27B H32B 3.2973 no .
H27C H28C 3.4031 no .
H27C H32A 3.3464 no .
H27C H32B 1.8605 no .
H27C H32C 2.8664 no .
H28A H29A 3.1955 no .
H28A H29B 3.4592 no .
H28A H29C 2.0166 no .
H28B H29B 3.3869 no .
H28B H29C 2.4063 no .
H28C H29C 3.3607 no .
H29A H30A 2.8833 no .
H29A H30B 2.4232 no .
H29B H30A 2.4214 no .
H29B H30B 2.9227 no .
H30A H31A 3.3073 no .
H30B H31B 3.4007 no .
H30B H34A 2.6522 no .
H30B H34C 3.0642 no .
H30C H31A 2.3670 no .
H30C H31B 2.2299 no .
H30C H31C 3.4631 no .
H30C H34A 3.1115 no .
H30C H34C 2.6379 no .
H31A H32A 3.3134 no .
H31A H32C 3.3603 no .
H31A H34C 3.4669 no .
H31B H32A 3.1511 no .
H31B H34A 3.3206 no .
H31B H34B 3.4864 no .
H31B H34C 1.9765 no .
H31B H35B 2.7701 no .
H31C H32A 1.8792 no .
H31C H32B 3.2916 no .
H31C H32C 2.4683 no .
H31C H34C 3.4324 no .
H31C H35B 2.7554 no .
H32A H35A 3.4937 no .
H32A H35B 2.6434 no .
H33A H35A 2.7827 no .
H33A H35C 3.2681 no .
H33B H34A 3.2429 no .
H33B H34B 2.5879 no .
H33B H35A 3.0620 no .
H33B H35C 2.6899 no .
H33C H34A 2.9447 no .
H33C H34B 3.1363 no .
H34B H35B 3.3479 no .
H34B H35C 2.6086 no .
H34C H35B 2.9535 no .
H34C H35C 3.0386 no .
H37 H45 3.1740 no .
H37 H65 2.6151 no .
H41 H49 2.9129 no .
H41 H57 2.5766 no .
H45 H61 2.4238 no .
H49 H53 2.5952 no .
H53 H61 3.0209 no .
H57 H65 2.8372 no .
F1 H12 2.8427 no 1_655
F1 H13 2.7375 no 1_655
F1 H14 3.0999 no 2_556
F2 H12 2.6555 no 1_655
F2 H27A 2.6802 no 1_655
F2 H27B 3.0707 no 1_655
F2 H28C 2.9965 no 1_655
F3 H6 2.4702 no .
F3 H7 2.7450 no .
F3 H33C 3.1177 no .
F3 H34A 2.8092 no .
F3 H34B 3.5014 no .
F4 H19 3.4856 no 1_655
F4 H19 3.2036 no 2_557
F4 H27C 2.7854 no 1_655
F4 H32B 2.9572 no 1_655
F5 H19 2.9706 no 1_655
F5 H19 2.9824 no 2_557
F5 H20 2.7030 no 2_557
F5 H32A 3.0767 no 2_557
F5 H32B 2.9815 no 2_557
F6 H19 3.2113 no 2_557
F6 H20 2.9788 no 2_557
F6 H34B 3.1657 no .
F6 H35A 2.7380 no 2_557
F6 H35B 3.3062 no 2_557
F6 H35C 3.5259 no .
F7 H17 3.0599 no .
F7 H18 3.5451 no .
F7 H29B 2.8752 no 1_545
F8 H15 2.9720 no 2_556
F8 H16 2.6444 no .
F8 H17 3.2934 no .
F8 H33A 2.9428 no .
F8 H33C 3.3790 no .
F9 H9 2.7282 no 2_556
F9 H15 3.3664 no 2_556
F9 H29B 3.2348 no 1_545
F10 H19 3.5107 no .
F11 H31B 2.9807 no 2_557
F11 H31C 3.5598 no 2_557
F11 H34B 3.3686 no 2_557
F11 H34C 2.9353 no 2_557
F11 H35A 3.1304 no .
F11 H35B 2.8077 no 2_557
F11 H35C 3.3022 no .
F11 H35C 2.8917 no 2_557
F12 H30A 3.2865 no 1_545
F12 H30C 3.0756 no 1_545
F12 H31A 2.9630 no 1_545
F12 H31A 3.3668 no 2_557
F12 H31B 2.8820 no 2_557
F12 H31C 3.5231 no 2_557
F12 H34C 3.4962 no 2_557
F13 H30C 2.9457 no 1_545
F13 H31A 2.9568 no 2_557
F13 H31B 3.4275 no 1_545
F13 H34C 2.9303 no 1_545
F14 H27B 2.8493 no 1_645
F14 H27C 3.3945 no 1_645
F14 H34A 2.8632 no 1_545
F14 H34B 3.1645 no 1_545
F14 H34C 3.0904 no 1_545
F14 H39 2.7278 no 1_545
F15 H27B 3.2084 no 1_645
F15 H27C 2.8748 no 1_645
F15 H39 3.2750 no 1_545
F16 H18 3.4674 no 1_655
F16 H29B 3.5317 no 1_645
F16 H47 3.0894 no 1_655
F17 H18 3.4346 no 1_655
F17 H19 2.9725 no 1_655
F17 H32B 3.5033 no 2_557
F17 H32C 3.2219 no 2_557
F17 H55 3.5831 no 2_647
F18 H31A 3.0943 no 1_645
F18 H31C 3.5849 no 1_645
F18 H32C 2.7637 no 1_645
F18 H55 2.8531 no 2_647
F19 H7 2.7429 no 1_545
F19 H63 2.6466 no 2_646
F20 H8 3.5880 no 1_545
F20 H10 3.1418 no 2_556
F20 H28A 3.0877 no 2_556
F20 H28B 3.4093 no 2_556
F20 H63 2.9073 no 2_646
F21 H7 2.9566 no 1_545
F21 H8 3.0388 no 1_545
F21 H9 2.4944 no 2_556
F21 H10 2.9810 no 2_556
F22 H7 2.8415 no 2_656
F22 H8 3.5261 no 2_656
F22 H13 2.9617 no 2_556
F23 H17 2.4859 no 1_655
F24 H8 2.7737 no 2_656
F24 H28B 3.3365 no 1_645
F24 H29B 3.4927 no 1_645
F24 H29C 3.2431 no 1_645
F25 H6 2.6140 no .
F25 H7 2.8898 no .
F25 H33C 3.3440 no .
F25 H34A 2.4969 no .
F25 H34B 3.2369 no .
F26 H7 3.3329 no .
F26 H12 3.4312 no 1_655
F26 H13 3.1825 no 1_655
F26 H14 2.9767 no 2_556
F27 H7 2.5895 no 1_545
F27 H8 3.1183 no 1_545
F27 H9 2.7762 no 2_556
F27 H10 3.5614 no 2_556
C8 H9 3.0234 no 2_566
C9 H8 3.1463 no 2_566
C9 H9 3.3759 no 2_566
C14 H37 3.3573 no 2_556
C14 H45 3.5165 no 2_556
C15 H45 3.4931 no 2_556
C18 H47 3.3998 no .
C18 H57 3.2993 no 1_455
C18 H65 3.5280 no 1_455
C19 H47 3.5501 no .
C21 H55 3.3616 no 1_465
C26 H55 3.4370 no 1_465
C27 H39 3.0301 no 1_455
C27 H55 3.1632 no 1_465
C29 H8 3.5011 no 2_566
C32 H55 3.2214 no 1_465
C35 H35C 3.4295 no 2_557
C36 H18 3.5493 no 1_655
C36 H33B 3.2424 no .
C37 H14 3.3707 no 2_556
C37 H33B 3.1926 no .
C38 H33B 3.4677 no .
C38 H34B 3.3586 no .
C39 H27A 3.3524 no 1_655
C39 H27C 3.5055 no 1_655
C39 H34B 2.8831 no .
C40 H34B 3.2079 no .
C41 H18 3.4697 no 1_655
C41 H33B 3.5031 no .
C42 H12 3.3125 no 1_655
C43 H19 3.5216 no 1_655
C43 H19 3.3910 no 2_557
C43 H20 3.4284 no 2_557
C44 H33B 3.1907 no .
C45 H33A 3.2175 no .
C45 H33B 3.3071 no .
C46 H29B 3.5931 no 1_545
C46 H30A 3.3470 no 1_545
C46 H33A 2.8413 no .
C46 H33B 3.5574 no .
C47 H30A 2.9407 no 1_545
C47 H33A 2.9049 no .
C48 H30A 3.0814 no 1_545
C48 H33A 3.2997 no .
C48 H33B 3.5121 no .
C49 H30A 3.5923 no 1_545
C49 H33B 3.2621 no .
C50 H29B 3.3734 no 1_545
C50 H33A 3.4018 no .
C51 H30A 3.5741 no 1_545
C51 H31B 3.5569 no 2_557
C54 H27B 3.1075 no 1_645
C55 H27B 2.9606 no 1_645
C55 H27C 3.4539 no 1_645
C55 H32C 3.5273 no 1_645
C55 H32C 3.2843 no 2_557
C56 H32C 3.1768 no 2_557
C57 H18 3.3425 no 1_655
C58 H27B 3.1931 no 1_645
C58 H27C 3.5033 no 1_645
C58 H34C 3.5667 no 1_545
C59 H32C 3.5330 no 2_557
C60 H14 3.4418 no 2_556
C63 H13 3.1151 no 2_556
C64 H13 3.1168 no 2_556
C65 H14 3.3623 no 2_556
C66 H7 3.3377 no 1_545
C66 H63 3.3655 no 2_646
C67 H13 3.4177 no 2_556
H6 F3 2.4702 no .
H6 F25 2.6140 no .
H7 F3 2.7450 no .
H7 F19 2.7429 no 1_565
H7 F21 2.9566 no 1_565
H7 F22 2.8415 no 2_656
H7 F25 2.8898 no .
H7 F26 3.3329 no .
H7 F27 2.5895 no 1_565
H7 C66 3.3377 no 1_565
H8 F20 3.5880 no 1_565
H8 F21 3.0388 no 1_565
H8 F22 3.5261 no 2_656
H8 F24 2.7737 no 2_656
H8 F27 3.1183 no 1_565
H8 C9 3.1463 no 2_566
H8 C29 3.5011 no 2_566
H8 H9 2.8322 no 2_566
H8 H29B 3.5785 no 2_566
H8 H29C 2.8186 no 2_566
H9 F9 2.7282 no 2_556
H9 F21 2.4944 no 2_556
H9 F27 2.7762 no 2_556
H9 C8 3.0234 no 2_566
H9 C9 3.3759 no 2_566
H9 H8 2.8322 no 2_566
H9 H9 3.4251 no 2_566
H9 H29A 3.2944 no 2_566
H9 H29C 3.5908 no 2_566
H10 F20 3.1418 no 2_556
H10 F21 2.9810 no 2_556
H10 F27 3.5614 no 2_556
H12 F1 2.8427 no 1_455
H12 F2 2.6555 no 1_455
H12 F26 3.4312 no 1_455
H12 C42 3.3125 no 1_455
H13 F1 2.7375 no 1_455
H13 F22 2.9617 no 2_556
H13 F26 3.1825 no 1_455
H13 C63 3.1151 no 2_556
H13 C64 3.1168 no 2_556
H13 C67 3.4177 no 2_556
H13 H63 3.1868 no 2_556
H14 F1 3.0999 no 2_556
H14 F26 2.9767 no 2_556
H14 C37 3.3707 no 2_556
H14 C60 3.4418 no 2_556
H14 C65 3.3623 no 2_556
H14 H37 2.4219 no 2_556
H14 H45 3.1954 no 2_556
H15 F8 2.9720 no 2_556
H15 F9 3.3664 no 2_556
H15 H16 2.9300 no 2_556
H15 H45 3.1584 no 2_556
H16 F8 2.6444 no .
H16 H15 2.9300 no 2_556
H16 H16 3.1714 no 2_556
H17 F7 3.0599 no .
H17 F8 3.2934 no .
H17 F23 2.4859 no 1_455
H17 H65 3.2170 no 1_455
H18 F7 3.5451 no .
H18 F16 3.4674 no 1_455
H18 F17 3.4346 no 1_455
H18 C36 3.5493 no 1_455
H18 C41 3.4697 no 1_455
H18 C57 3.3425 no 1_455
H18 H47 3.5178 no .
H18 H57 2.4038 no 1_455
H18 H65 2.8051 no 1_455
H19 F4 3.4856 no 1_455
H19 F4 3.2036 no 2_557
H19 F5 2.9706 no 1_455
H19 F5 2.9824 no 2_557
H19 F6 3.2113 no 2_557
H19 F10 3.5107 no .
H19 F17 2.9725 no 1_455
H19 C43 3.5216 no 1_455
H19 C43 3.3910 no 2_557
H19 H57 3.5700 no 1_455
H20 F5 2.7030 no 2_557
H20 F6 2.9788 no 2_557
H20 C43 3.4284 no 2_557
H27A F2 2.6802 no 1_455
H27A C39 3.3524 no 1_455
H27A H39 2.7630 no 1_455
H27B F2 3.0707 no 1_455
H27B F14 2.8493 no 1_465
H27B F15 3.2084 no 1_465
H27B C54 3.1075 no 1_465
H27B C55 2.9606 no 1_465
H27B C58 3.1931 no 1_465
H27B H39 3.0865 no 1_455
H27B H55 2.8548 no 1_465
H27C F4 2.7854 no 1_455
H27C F14 3.3945 no 1_465
H27C F15 2.8748 no 1_465
H27C C39 3.5055 no 1_455
H27C C55 3.4539 no 1_465
H27C C58 3.5033 no 1_465
H27C H39 2.7369 no 1_455
H27C H55 2.9007 no 1_465
H28A F20 3.0877 no 2_556
H28B F20 3.4093 no 2_556
H28B F24 3.3365 no 1_465
H28C F2 2.9965 no 1_455
H29A H9 3.2944 no 2_566
H29B F7 2.8752 no 1_565
H29B F9 3.2348 no 1_565
H29B F16 3.5317 no 1_465
H29B F24 3.4927 no 1_465
H29B C46 3.5931 no 1_565
H29B C50 3.3734 no 1_565
H29B H8 3.5785 no 2_566
H29B H47 3.5801 no 1_565
H29C F24 3.2431 no 1_465
H29C H8 2.8186 no 2_566
H29C H9 3.5908 no 2_566
H30A F12 3.2865 no 1_565
H30A C46 3.3470 no 1_565
H30A C47 2.9407 no 1_565
H30A C48 3.0814 no 1_565
H30A C49 3.5923 no 1_565
H30A C51 3.5741 no 1_565
H30A H47 3.1373 no 1_565
H30A H53 3.5912 no 1_565
H30B H53 3.5103 no 1_565
H30C F12 3.0756 no 1_565
H30C F13 2.9457 no 1_565
H30C H53 3.3559 no 1_565
H31A F12 2.9630 no 1_565
H31A F12 3.3668 no 2_557
H31A F13 2.9568 no 2_557
H31A F18 3.0943 no 1_465
H31B F11 2.9807 no 2_557
H31B F12 2.8820 no 2_557
H31B F13 3.4275 no 1_565
H31B C51 3.5569 no 2_557
H31C F11 3.5598 no 2_557
H31C F12 3.5231 no 2_557
H31C F18 3.5849 no 1_465
H31C H49 3.0099 no 2_557
H32A F5 3.0767 no 2_557
H32A H41 2.9966 no 2_557
H32B F4 2.9572 no 1_455
H32B F5 2.9815 no 2_557
H32B F17 3.5033 no 2_557
H32B H55 3.2713 no 1_465
H32C F17 3.2219 no 2_557
H32C F18 2.7637 no 1_465
H32C C55 3.5273 no 1_465
H32C C55 3.2843 no 2_557
H32C C56 3.1768 no 2_557
H32C C59 3.5330 no 2_557
H32C H55 2.6161 no 1_465
H32C H55 3.4902 no 2_557
H33A F8 2.9428 no .
H33A C45 3.2175 no .
H33A C46 2.8413 no .
H33A C47 2.9049 no .
H33A C48 3.2997 no .
H33A C50 3.4018 no .
H33A H47 3.2437 no .
H33B C36 3.2424 no .
H33B C37 3.1926 no .
H33B C38 3.4677 no .
H33B C41 3.5031 no .
H33B C44 3.1907 no .
H33B C45 3.3071 no .
H33B C46 3.5574 no .
H33B C48 3.5121 no .
H33B C49 3.2621 no .
H33B H37 3.5123 no .
H33C F3 3.1177 no .
H33C F8 3.3790 no .
H33C F25 3.3440 no .
H33C H37 3.5956 no .
H34A F3 2.8092 no .
H34A F14 2.8632 no 1_565
H34A F25 2.4969 no .
H34A H39 3.5123 no .
H34B F3 3.5014 no .
H34B F6 3.1657 no .
H34B F11 3.3686 no 2_557
H34B F14 3.1645 no 1_565
H34B F25 3.2369 no .
H34B C38 3.3586 no .
H34B C39 2.8831 no .
H34B C40 3.2079 no .
H34B H39 2.9085 no .
H34C F11 2.9353 no 2_557
H34C F12 3.4962 no 2_557
H34C F13 2.9303 no 1_565
H34C F14 3.0904 no 1_565
H34C C58 3.5667 no 1_565
H35A F6 2.7380 no 2_557
H35A F11 3.1304 no .
H35A H35C 3.5421 no 2_557
H35B F6 3.3062 no 2_557
H35B F11 2.8077 no 2_557
H35B H35C 3.4451 no 2_557
H35C F6 3.5259 no .
H35C F11 3.3022 no .
H35C F11 2.8917 no 2_557
H35C C35 3.4295 no 2_557
H35C H35A 3.5421 no 2_557
H35C H35B 3.4451 no 2_557
H35C H35C 2.7941 no 2_557
H37 C14 3.3573 no 2_556
H37 H14 2.4219 no 2_556
H37 H33B 3.5123 no .
H37 H33C 3.5956 no .
H39 F14 2.7278 no 1_565
H39 F15 3.2750 no 1_565
H39 C27 3.0301 no 1_655
H39 H27A 2.7630 no 1_655
H39 H27B 3.0865 no 1_655
H39 H27C 2.7369 no 1_655
H39 H34A 3.5123 no .
H39 H34B 2.9085 no .
H41 H32A 2.9966 no 2_557
H45 C14 3.5165 no 2_556
H45 C15 3.4931 no 2_556
H45 H14 3.1954 no 2_556
H45 H15 3.1584 no 2_556
H47 F16 3.0894 no 1_455
H47 C18 3.3998 no .
H47 C19 3.5501 no .
H47 H18 3.5178 no .
H47 H29B 3.5801 no 1_545
H47 H30A 3.1373 no 1_545
H47 H33A 3.2437 no .
H49 H31C 3.0099 no 2_557
H53 H30A 3.5912 no 1_545
H53 H30B 3.5103 no 1_545
H53 H30C 3.3559 no 1_545
H55 F17 3.5831 no 2_647
H55 F18 2.8531 no 2_647
H55 C21 3.3616 no 1_645
H55 C26 3.4370 no 1_645
H55 C27 3.1632 no 1_645
H55 C32 3.2214 no 1_645
H55 H27B 2.8548 no 1_645
H55 H27C 2.9007 no 1_645
H55 H32B 3.2713 no 1_645
H55 H32C 2.6161 no 1_645
H55 H32C 3.4902 no 2_557
H55 H55 3.4311 no 2_647
H57 C18 3.2993 no 1_655
H57 H18 2.4038 no 1_655
H57 H19 3.5700 no 1_655
H63 F19 2.6466 no 2_646
H63 F20 2.9073 no 2_646
H63 C66 3.3655 no 2_646
H63 H13 3.1868 no 2_556
H65 C18 3.5280 no 1_655
H65 H17 3.2170 no 1_655
H65 H18 2.8051 no 1_655

loop_
_geom_torsion_atom_site_label_1
_geom_torsion_atom_site_label_2
_geom_torsion_atom_site_label_3
_geom_torsion_atom_site_label_4
_geom_torsion
_geom_torsion_publ_flag
P1 Ru1 C1 C2 105.43(17) no
P1 Ru1 C1 C5 -96.0(2) no
C1 Ru1 P1 C33 -16.55(9) no
C1 Ru1 P1 C34 101.85(9) no
C1 Ru1 P1 C35 -136.38(10) no
P1 Ru1 C4 C3 -115.37(18) no
P1 Ru1 C4 C20 71.3(3) no
C4 Ru1 P1 C33 58.91(10) no
C4 Ru1 P1 C34 177.31(10) no
C4 Ru1 P1 C35 -60.92(10) no
P1 Ru1 C21 C22 157.97(8) no
P1 Ru1 C21 C26 25.2(3) no
P1 Ru1 C21 C27 -88.1(4) no
C21 Ru1 P1 C33 137.07(18) no
C21 Ru1 P1 C34 -104.52(18) no
C21 Ru1 P1 C35 17.2(2) no
P1 Ru1 C23 C22 -174.42(6) no
P1 Ru1 C23 C24 -41.41(18) no
P1 Ru1 C23 C29 73.4(4) no
C23 Ru1 P1 C33 -114.54(13) no
C23 Ru1 P1 C34 3.86(14) no
C23 Ru1 P1 C35 125.63(13) no
P1 Ru1 C24 C23 149.48(11) no
P1 Ru1 C24 C25 -78.30(13) no
P1 Ru1 C24 C30 35.2(4) no
C24 Ru1 P1 C33 -137.43(10) no
C24 Ru1 P1 C34 -19.02(11) no
C24 Ru1 P1 C35 102.75(11) no
P1 Ru1 C25 C24 106.92(13) no
P1 Ru1 C25 C26 -121.59(12) no
P1 Ru1 C25 C31 -11.1(3) no
C25 Ru1 P1 C33 -172.99(10) no
C25 Ru1 P1 C34 -54.59(10) no
C25 Ru1 P1 C35 67.18(10) no
P1 Ru1 C26 C21 -165.65(9) no
P1 Ru1 C26 C25 66.00(14) no
P1 Ru1 C26 C32 -48.3(3) no
C26 Ru1 P1 C33 153.28(11) no
C26 Ru1 P1 C34 -88.32(11) no
C26 Ru1 P1 C35 33.45(12) no
C1 Ru1 C4 C3 -16.54(18) no
C1 Ru1 C4 C20 170.2(3) no
C4 Ru1 C1 C2 22.56(17) no
C4 Ru1 C1 C5 -178.8(3) no
C1 Ru1 C21 C22 -50.41(19) no
C1 Ru1 C21 C26 176.79(12) no
C1 Ru1 C21 C27 63.5(3) no
C21 Ru1 C1 C2 -59.5(2) no
C21 Ru1 C1 C5 99.1(3) no
C1 Ru1 C22 C21 134.36(16) no
C1 Ru1 C22 C23 -94.81(15) no
C1 Ru1 C22 C28 19.5(3) no
C22 Ru1 C1 C2 -86.15(19) no
C22 Ru1 C1 C5 72.5(3) no
C1 Ru1 C23 C22 84.82(15) no
C1 Ru1 C23 C24 -142.17(14) no
C1 Ru1 C23 C29 -27.3(4) no
C23 Ru1 C1 C2 -122.43(19) no
C23 Ru1 C1 C5 36.2(3) no
C1 Ru1 C24 C23 43.95(18) no
C1 Ru1 C24 C25 176.17(12) no
C1 Ru1 C24 C30 -70.4(4) no
C24 Ru1 C1 C2 -145.89(17) no
C24 Ru1 C1 C5 12.7(3) no
C1 Ru1 C25 C24 -7.8(4) no
C1 Ru1 C25 C26 123.7(3) no
C1 Ru1 C25 C31 -125.8(3) no
C25 Ru1 C1 C2 -140.7(3) no
C25 Ru1 C1 C5 17.9(5) no
C1 Ru1 C26 C21 -5.9(3) no
C1 Ru1 C26 C25 -134.2(2) no
C1 Ru1 C26 C32 111.5(3) no
C26 Ru1 C1 C2 -55.6(3) no
C26 Ru1 C1 C5 103.0(3) no
C4 Ru1 C21 C22 -124.76(17) no
C4 Ru1 C21 C26 102.44(15) no
C4 Ru1 C21 C27 -10.8(3) no
C21 Ru1 C4 C3 96.7(2) no
C21 Ru1 C4 C20 -76.6(3) no
C4 Ru1 C22 C21 59.47(18) no
C4 Ru1 C22 C23 -169.71(14) no
C4 Ru1 C22 C28 -55.4(3) no
C22 Ru1 C4 C3 66.6(2) no
C22 Ru1 C4 C20 -106.6(3) no
C4 Ru1 C23 C22 16.5(3) no
C4 Ru1 C23 C24 149.50(16) no
C4 Ru1 C23 C29 -95.7(4) no
C23 Ru1 C4 C3 56.5(3) no
C23 Ru1 C4 C20 -116.8(3) no
C4 Ru1 C25 C24 -166.88(13) no
C4 Ru1 C25 C26 -35.4(2) no
C4 Ru1 C25 C31 75.1(4) no
C25 Ru1 C4 C3 154.24(17) no
C25 Ru1 C4 C20 -19.0(3) no
C4 Ru1 C26 C21 -78.86(15) no
C4 Ru1 C26 C25 152.79(15) no
C4 Ru1 C26 C32 38.5(3) no
C26 Ru1 C4 C3 133.6(2) no
C26 Ru1 C4 C20 -39.7(3) no
C21 Ru1 C22 C21 -0.00(18) no
C21 Ru1 C22 C23 130.8(3) no
C21 Ru1 C22 C28 -114.8(4) no
C22 Ru1 C21 C22 -0.00(17) no
C22 Ru1 C21 C26 -132.8(3) no
C22 Ru1 C21 C27 113.9(4) no
C21 Ru1 C23 C22 -29.15(14) no
C21 Ru1 C23 C24 103.87(18) no
C21 Ru1 C23 C29 -141.3(4) no
C23 Ru1 C21 C22 29.83(15) no
C23 Ru1 C21 C26 -102.97(18) no
C23 Ru1 C21 C27 143.7(4) no
C21 Ru1 C24 C23 -64.23(15) no
C21 Ru1 C24 C25 67.99(15) no
C21 Ru1 C24 C30 -178.6(4) no
C24 Ru1 C21 C22 64.69(17) no
C24 Ru1 C21 C26 -68.11(15) no
C24 Ru1 C21 C27 178.6(3) no
C21 Ru1 C25 C24 -100.00(17) no
C21 Ru1 C25 C26 31.50(13) no
C21 Ru1 C25 C31 141.9(3) no
C25 Ru1 C21 C22 101.53(18) no
C25 Ru1 C21 C26 -31.27(13) no
C25 Ru1 C21 C27 -144.6(3) no
C21 Ru1 C26 C21 0.00(15) no
C21 Ru1 C26 C25 -128.3(3) no
C21 Ru1 C26 C32 117.3(4) no
C26 Ru1 C21 C22 132.8(3) no
C26 Ru1 C21 C26 -0.00(15) no
C26 Ru1 C21 C27 -113.3(4) no
C22 Ru1 C23 C22 -0.00(16) no
C22 Ru1 C23 C24 133.0(3) no
C22 Ru1 C23 C29 -112.2(5) no
C23 Ru1 C22 C21 -130.8(3) no
C23 Ru1 C22 C23 -0.00(15) no
C23 Ru1 C22 C28 114.3(4) no
C22 Ru1 C24 C23 -28.70(13) no
C22 Ru1 C24 C25 103.52(17) no
C22 Ru1 C24 C30 -143.0(4) no
C24 Ru1 C22 C21 -103.20(18) no
C24 Ru1 C22 C23 27.62(14) no
C24 Ru1 C22 C28 142.0(3) no
C22 Ru1 C25 C24 -64.28(15) no
C22 Ru1 C25 C26 67.21(14) no
C22 Ru1 C25 C31 177.7(3) no
C25 Ru1 C22 C21 -67.00(16) no
C25 Ru1 C22 C23 63.83(15) no
C25 Ru1 C22 C28 178.2(3) no
C22 Ru1 C26 C21 27.78(13) no
C22 Ru1 C26 C25 -100.57(17) no
C22 Ru1 C26 C32 145.1(4) no
C26 Ru1 C22 C21 -29.32(15) no
C26 Ru1 C22 C23 101.51(18) no
C26 Ru1 C22 C28 -144.2(3) no
C23 Ru1 C24 C23 0.00(14) no
C23 Ru1 C24 C25 132.2(3) no
C23 Ru1 C24 C30 -114.3(4) no
C24 Ru1 C23 C22 -133.0(3) no
C24 Ru1 C23 C24 0.00(15) no
C24 Ru1 C23 C29 114.8(4) no
C23 Ru1 C25 C24 -28.08(13) no
C23 Ru1 C25 C26 103.42(17) no
C23 Ru1 C25 C31 -146.1(3) no
C25 Ru1 C23 C22 -103.89(17) no
C25 Ru1 C23 C24 29.12(13) no
C25 Ru1 C23 C29 143.9(4) no
C23 Ru1 C26 C21 64.36(15) no
C23 Ru1 C26 C25 -63.99(15) no
C23 Ru1 C26 C32 -178.3(4) no
C26 Ru1 C23 C22 -66.70(15) no
C26 Ru1 C23 C24 66.31(15) no
C26 Ru1 C23 C29 -178.9(4) no
C24 Ru1 C25 C24 -0.00(16) no
C24 Ru1 C25 C26 131.5(3) no
C24 Ru1 C25 C31 -118.1(4) no
C25 Ru1 C24 C23 -132.2(3) no
C25 Ru1 C24 C25 -0.00(16) no
C25 Ru1 C24 C30 113.5(4) no
C24 Ru1 C26 C21 99.34(17) no
C24 Ru1 C26 C25 -29.01(14) no
C24 Ru1 C26 C32 -143.3(4) no
C26 Ru1 C24 C23 -102.47(17) no
C26 Ru1 C24 C25 29.75(14) no
C26 Ru1 C24 C30 143.2(4) no
C25 Ru1 C26 C21 128.3(3) no
C25 Ru1 C26 C25 -0.00(14) no
C25 Ru1 C26 C32 -114.3(4) no
C26 Ru1 C25 C24 -131.5(3) no
C26 Ru1 C25 C26 0.00(15) no
C26 Ru1 C25 C31 110.4(4) no
F26 F1 C42 F2 -132.6(9) no
F26 F1 C42 F3 -17.0(9) no
F26 F1 C42 F25 -30.9(10) no
F26 F1 C42 F26 -0.0(9) no
F26 F1 C42 C38 106.1(9) no
C42 F1 F26 F3 16.2(8) no
C42 F1 F26 C42 0.00(17) no
F25 F3 F26 F1 14(2) no
F25 F3 F26 C42 34.6(13) no
F26 F3 F25 C42 -26.1(10) no
F25 F3 C42 F1 -149.2(8) no
F25 F3 C42 F2 -40.4(8) no
F25 F3 C42 F25 0.0(6) no
F25 F3 C42 F26 -156.9(8) no
F25 F3 C42 C38 88.3(8) no
C42 F3 F25 C42 0.00(16) no
F26 F3 C42 F1 7.8(4) no
F26 F3 C42 F2 116.5(5) no
F26 F3 C42 F25 156.9(6) no
F26 F3 C42 F26 0.0(4) no
F26 F3 C42 C38 -114.8(6) no
C42 F3 F26 F1 -20.9(11) no
C42 F3 F26 C42 0.0(2) no
F27 F21 C66 F19 35.0(10) no
F27 F21 C66 F20 146.7(9) no
F27 F21 C66 F27 0.0(8) no
F27 F21 C66 C62 -93.6(9) no
C66 F21 F27 C66 0.0(2) no
F3 F25 C42 F1 36.7(9) no
F3 F25 C42 F2 142.7(8) no
F3 F25 C42 F3 0.0(5) no
F3 F25 C42 F26 23.0(8) no
F3 F25 C42 C38 -100.9(8) no
F1 F26 C42 F1 -0.0(3) no
F1 F26 C42 F2 55.2(10) no
F1 F26 C42 F3 163.3(9) no
F1 F26 C42 F25 154.4(8) no
F1 F26 C42 C38 -86.4(9) no
F3 F26 C42 F1 -163.3(9) no
F3 F26 C42 F2 -108.1(5) no
F3 F26 C42 F3 0.00(18) no
F3 F26 C42 F25 -8.9(3) no
F3 F26 C42 C38 110.4(4) no
F21 F27 C66 F19 -148.2(9) no
F21 F27 C66 F20 -38.8(10) no
F21 F27 C66 F21 0.0(5) no
F21 F27 C66 C62 96.6(9) no
Ru1 C1 C2 C3 -25.2(3) no
Ru1 C1 C2 C11 156.3(2) no
Ru1 C1 C5 C6 61.4(4) no
Ru1 C1 C5 C10 -119.6(3) no
C2 C1 C5 C6 -145.8(4) no
C2 C1 C5 C10 33.2(5) no
C5 C1 C2 C3 178.8(3) no
C5 C1 C2 C11 0.4(5) no
C1 C2 C3 C4 14.1(4) no
C1 C2 C3 C17 -162.8(3) no
C1 C2 C11 C12 -123.3(4) no
C1 C2 C11 C16 57.9(5) no
C3 C2 C11 C12 58.2(4) no
C3 C2 C11 C16 -120.6(3) no
C11 C2 C3 C4 -167.3(3) no
C11 C2 C3 C17 15.7(5) no
C2 C3 C4 Ru1 9.1(4) no
C2 C3 C4 C20 -176.8(3) no
C2 C3 C17 C18 176.4(3) no
C4 C3 C17 C18 -0.4(5) no
C17 C3 C4 Ru1 -173.9(3) no
C17 C3 C4 C20 0.1(5) no
Ru1 C4 C20 C19 173.75(19) no
C3 C4 C20 C19 0.5(5) no
C1 C5 C6 C7 176.8(3) no
C1 C5 C10 C9 -177.8(3) no
C6 C5 C10 C9 1.2(5) no
C10 C5 C6 C7 -2.2(5) no
C5 C6 C7 C8 1.7(6) no
C6 C7 C8 C9 -0.2(6) no
C7 C8 C9 C10 -0.8(6) no
C8 C9 C10 C5 0.3(6) no
C2 C11 C12 C13 -178.5(3) no
C2 C11 C16 C15 178.2(3) no
C12 C11 C16 C15 -0.7(5) no
C16 C11 C12 C13 0.3(5) no
C11 C12 C13 C14 -0.3(6) no
C12 C13 C14 C15 0.7(7) no
C13 C14 C15 C16 -1.1(7) no
C14 C15 C16 C11 1.1(6) no
C3 C17 C18 C19 0.1(5) no
C17 C18 C19 C20 0.5(5) no
C18 C19 C20 C4 -0.8(5) no
Ru1 C21 C22 Ru1 -0.0 no
Ru1 C21 C22 C23 -56.7(3) no
Ru1 C21 C22 C28 126.6(3) no
Ru1 C21 C26 Ru1 0.0 no
Ru1 C21 C26 C25 58.7(3) no
Ru1 C21 C26 C32 -128.4(3) no
C22 C21 C26 Ru1 -54.7(3) no
C22 C21 C26 C25 4.0(5) no
C22 C21 C26 C32 176.9(3) no
C26 C21 C22 Ru1 52.6(3) no
C26 C21 C22 C23 -4.1(5) no
C26 C21 C22 C28 179.2(3) no
C27 C21 C22 Ru1 -124.7(4) no
C27 C21 C22 C23 178.6(3) no
C27 C21 C22 C28 1.9(5) no
C27 C21 C26 Ru1 122.5(4) no
C27 C21 C26 C25 -178.8(3) no
C27 C21 C26 C32 -5.9(5) no
Ru1 C22 C23 Ru1 -0.0 no
Ru1 C22 C23 C24 -54.1(3) no
Ru1 C22 C23 C29 131.6(3) no
C21 C22 C23 Ru1 55.5(3) no
C21 C22 C23 C24 1.5(5) no
C21 C22 C23 C29 -172.9(3) no
C28 C22 C23 Ru1 -127.7(4) no
C28 C22 C23 C24 178.2(3) no
C28 C22 C23 C29 3.9(5) no
Ru1 C23 C24 Ru1 0.0 no
Ru1 C23 C24 C25 -51.8(3) no
Ru1 C23 C24 C30 131.3(3) no
C22 C23 C24 Ru1 53.1(3) no
C22 C23 C24 C25 1.3(5) no
C22 C23 C24 C30 -175.6(3) no
C29 C23 C24 Ru1 -132.6(3) no
C29 C23 C24 C25 175.6(3) no
C29 C23 C24 C30 -1.3(5) no
Ru1 C24 C25 Ru1 0.0 no
Ru1 C24 C25 C26 -55.3(3) no
Ru1 C24 C25 C31 133.0(3) no
C23 C24 C25 Ru1 53.9(3) no
C23 C24 C25 C26 -1.4(5) no
C23 C24 C25 C31 -173.1(3) no
C30 C24 C25 Ru1 -129.3(3) no
C30 C24 C25 C26 175.4(3) no
C30 C24 C25 C31 3.7(5) no
Ru1 C25 C26 Ru1 -0.0 no
Ru1 C25 C26 C21 -59.1(3) no
Ru1 C25 C26 C32 127.9(3) no
C24 C25 C26 Ru1 57.9(3) no
C24 C25 C26 C21 -1.2(5) no
C24 C25 C26 C32 -174.2(3) no
C31 C25 C26 Ru1 -130.3(3) no
C31 C25 C26 C21 170.6(3) no
C31 C25 C26 C32 -2.4(5) no
C37 C36 C41 C40 -1.6(4) no
C41 C36 C37 C38 0.8(4) no
C37 C36 B1 C44 -86.2(3) no
C37 C36 B1 C52 152.9(3) no
C37 C36 B1 C60 38.4(4) no
B1 C36 C37 C38 177.4(3) no
C41 C36 B1 C44 90.2(4) no
C41 C36 B1 C52 -30.8(4) no
C41 C36 B1 C60 -145.3(3) no
B1 C36 C41 C40 -178.1(3) no
C36 C37 C38 C39 0.2(5) no
C36 C37 C38 C42 -178.0(3) no
C37 C38 C39 C40 -0.7(5) no
C37 C38 C42 F1 -31.6(5) no
C37 C38 C42 F2 -145.7(3) no
C37 C38 C42 F3 86.7(4) no
C37 C38 C42 F25 111.2(4) no
C37 C38 C42 F26 -2.2(5) no
C39 C38 C42 F1 150.1(3) no
C39 C38 C42 F2 35.9(4) no
C39 C38 C42 F3 -91.6(4) no
C39 C38 C42 F25 -67.1(4) no
C39 C38 C42 F26 179.5(3) no
C42 C38 C39 C40 177.6(3) no
C38 C39 C40 C41 -0.0(5) no
C38 C39 C40 C43 -177.7(3) no
C39 C40 C41 C36 1.2(5) no
C39 C40 C43 F4 -25.7(4) no
C39 C40 C43 F5 -146.3(3) no
C39 C40 C43 F6 94.4(4) no
C41 C40 C43 F4 156.6(3) no
C41 C40 C43 F5 35.9(4) no
C41 C40 C43 F6 -83.4(4) no
C43 C40 C41 C36 178.9(3) no
C45 C44 C49 C48 1.3(5) no
C49 C44 C45 C46 -1.7(5) no
C45 C44 B1 C36 96.0(4) no
C45 C44 B1 C52 -143.1(3) no
C45 C44 B1 C60 -27.9(5) no
B1 C44 C45 C46 -178.6(3) no
C49 C44 B1 C36 -80.9(4) no
C49 C44 B1 C52 40.0(4) no
C49 C44 B1 C60 155.3(3) no
B1 C44 C49 C48 178.4(3) no
C44 C45 C46 C47 0.8(5) no
C44 C45 C46 C50 179.9(3) no
C45 C46 C47 C48 0.5(5) no
C45 C46 C50 F7 162.7(3) no
C45 C46 C50 F8 -77.5(4) no
C45 C46 C50 F9 41.7(5) no
C47 C46 C50 F7 -18.2(5) no
C47 C46 C50 F8 101.7(4) no
C47 C46 C50 F9 -139.2(3) no
C50 C46 C47 C48 -178.6(3) no
C46 C47 C48 C49 -0.9(5) no
C46 C47 C48 C51 -177.6(3) no
C47 C48 C49 C44 -0.1(5) no
C47 C48 C51 F10 -7.6(5) no
C47 C48 C51 F11 -129.2(4) no
C47 C48 C51 F12 114.7(4) no
C49 C48 C51 F10 175.7(3) no
C49 C48 C51 F11 54.0(5) no
C49 C48 C51 F12 -62.1(5) no
C51 C48 C49 C44 176.7(3) no
C53 C52 C57 C56 -1.5(5) no
C57 C52 C53 C54 1.1(5) no
C53 C52 B1 C36 149.8(3) no
C53 C52 B1 C44 32.1(5) no
C53 C52 B1 C60 -89.8(4) no
B1 C52 C53 C54 171.7(3) no
C57 C52 B1 C36 -40.2(4) no
C57 C52 B1 C44 -157.9(3) no
C57 C52 B1 C60 80.2(4) no
B1 C52 C57 C56 -172.2(3) no
C52 C53 C54 C55 -0.5(5) no
C52 C53 C54 C58 -178.2(3) no
C53 C54 C55 C56 0.2(5) no
C53 C54 C58 F13 -51.4(5) no
C53 C54 C58 F14 66.4(4) no
C53 C54 C58 F15 -173.6(3) no
C55 C54 C58 F13 130.8(4) no
C55 C54 C58 F14 -111.3(4) no
C55 C54 C58 F15 8.7(5) no
C58 C54 C55 C56 177.8(3) no
C54 C55 C56 C57 -0.5(5) no
C54 C55 C56 C59 -179.0(3) no
C55 C56 C57 C52 1.3(5) no
C55 C56 C59 F16 113.0(4) no
C55 C56 C59 F17 -127.3(4) no
C55 C56 C59 F18 -6.8(5) no
C57 C56 C59 F16 -65.5(4) no
C57 C56 C59 F17 54.2(4) no
C57 C56 C59 F18 174.7(3) no
C59 C56 C57 C52 179.8(3) no
C61 C60 C65 C64 1.0(5) no
C65 C60 C61 C62 -2.3(5) no
C61 C60 B1 C36 -156.0(3) no
C61 C60 B1 C44 -35.8(5) no
C61 C60 B1 C52 84.5(4) no
B1 C60 C61 C62 -173.1(3) no
C65 C60 B1 C36 33.9(5) no
C65 C60 B1 C44 154.0(3) no
C65 C60 B1 C52 -85.7(4) no
B1 C60 C65 C64 171.7(3) no
C60 C61 C62 C63 2.2(6) no
C60 C61 C62 C66 179.9(3) no
C61 C62 C63 C64 -0.7(6) no
C61 C62 C66 F19 -93.5(4) no
C61 C62 C66 F20 147.5(4) no
C61 C62 C66 F21 35.6(5) no
C61 C62 C66 F27 8.7(5) no
C63 C62 C66 F19 84.2(5) no
C63 C62 C66 F20 -34.9(5) no
C63 C62 C66 F21 -146.7(4) no
C63 C62 C66 F27 -173.6(3) no
C66 C62 C63 C64 -178.4(3) no
C62 C63 C64 C65 -0.6(5) no
C62 C63 C64 C67 176.4(3) no
C63 C64 C65 C60 0.4(5) no
C63 C64 C67 F22 36.5(5) no
C63 C64 C67 F23 158.5(4) no
C63 C64 C67 F24 -81.5(5) no
C65 C64 C67 F22 -146.4(4) no
C65 C64 C67 F23 -24.5(5) no
C65 C64 C67 F24 95.5(4) no
C67 C64 C65 C60 -176.6(3) no
